data_4328286
loop_
_publ_author_name
'Satoru Tsukada'
'Yusuke Shibata'
'Ryota Sakamoto'
'Tetsuya Kambe'
'Tomoji Ozeki'
'Hiroshi Nishihara'

_publ_section_title
;
 Ir3Co6 and Co3Fe3 Dithiolene Cluster Complexes: Multiple Metal-Metal Bond
 Formation and Correlation between Structure and Internuclear Electronic
 Communication
;
_journal_name_full 'Inorganic Chemistry'
_journal_page_first 1228
_journal_page_last 1230
_journal_paper_doi 10.1021/ic202548g
_journal_volume 51
_journal_year 2012
_chemical_formula_sum 'C61.5 H57 Co6 Ir3 O15 S6'
_chemical_formula_weight 2158.61
_space_group_IT_number 2
_symmetry_cell_setting triclinic
_symmetry_space_group_name_Hall '-P 1'
_symmetry_space_group_name_H-M 'P -1'
_audit_creation_date 2011-12-08T11:34:39-00:00
_audit_creation_method 'WinGX routine CIF_UPDATE'
_cell_angle_alpha 77.216(9)
_cell_angle_beta 83.601(8)
_cell_angle_gamma 86.193(9)
_cell_formula_units_Z 4
_cell_length_a 15.602(5)
_cell_length_b 21.259(6)
_cell_length_c 22.675(7)
_cell_measurement_reflns_used 21135
_cell_measurement_temperature 113(2)
_cell_measurement_theta_max 27.4835
_cell_measurement_theta_min 3.0652
_cell_volume 7282(4)
_computing_cell_refinement 'CrystalClear (Rigaku/MSC Inc., 2006)'
_computing_data_collection 'CrystalClear (Rigaku/MSC Inc., 2006)'
_computing_data_reduction 'CrystalClear (Rigaku/MSC Inc., 2006)'
_computing_structure_refinement 'SHELXL-97 (Sheldrick, 1997)'
_computing_structure_solution
;
        ????
;
_diffrn_ambient_temperature 113
_diffrn_detector_area_resol_mean 28.5714
_diffrn_measured_fraction_theta_full 0.943
_diffrn_measured_fraction_theta_max 0.943
_diffrn_measurement_device
;
        Saturn724 (4x4 bin mode)
;
_diffrn_measurement_method dtprofit.ref
_diffrn_radiation_type MoK\a
_diffrn_radiation_wavelength 0.7107
_diffrn_reflns_av_R_equivalents 0.0805
_diffrn_reflns_limit_h_max 20
_diffrn_reflns_limit_h_min -20
_diffrn_reflns_limit_k_max 25
_diffrn_reflns_limit_k_min -26
_diffrn_reflns_limit_l_max 22
_diffrn_reflns_limit_l_min -29
_diffrn_reflns_number 54593
_diffrn_reflns_theta_full 27.51
_diffrn_reflns_theta_max 27.51
_diffrn_reflns_theta_min 3.06
_exptl_absorpt_coefficient_mu 7.019
_exptl_absorpt_correction_T_max 0.6179
_exptl_absorpt_correction_T_min 0.384
_exptl_absorpt_correction_type numerical
_exptl_crystal_colour Yellow
_exptl_crystal_density_diffrn 1.969
_exptl_crystal_description Block
_exptl_crystal_F_000 4140
_exptl_crystal_size_max 0.24
_exptl_crystal_size_mid 0.19
_exptl_crystal_size_min 0.05
_refine_diff_density_max 8.177
_refine_diff_density_min -5.913
_refine_ls_extinction_method none
_refine_ls_goodness_of_fit_ref 1.075
_refine_ls_hydrogen_treatment mixed
_refine_ls_matrix_type fullcycle
_refine_ls_number_parameters 1696
_refine_ls_number_reflns 31597
_refine_ls_number_restraints 248
_refine_ls_restrained_S_all 1.071
_refine_ls_R_factor_gt 0.0973
_refine_ls_shift/su_max 0
_refine_ls_structure_factor_coef Fsqd
_refine_ls_weighting_details 'calc w=1/[\s^2^(Fo^2^)+(0.1416P)^2^+4.3209P] where P=(Fo^2^+2Fc^2^)/3'
_refine_ls_weighting_scheme calc
_refine_ls_wR_factor_ref 0.2822
_reflns_number_gt 21293
_reflns_number_total 31597
_reflns_threshold_expression >2sigma(I)
_cod_data_source_file ic202548g_si_002_2.cif
_cod_data_source_block 5
_cod_original_formula_sum 'C61.50 H57 Co6 Ir3 O15 S6'
_cod_database_code 4328286

loop_
_symmetry_equiv_pos_as_xyz
'x, y, z'
'-x, -y, -z'

loop_
_atom_site_label
_atom_site_type_symbol
_atom_site_fract_x
_atom_site_fract_y
_atom_site_fract_z
_atom_site_U_iso_or_equiv
_atom_site_adp_type
_atom_site_occupancy
_atom_site_calc_flag
_atom_site_refinement_flags
Ir1 Ir 0.29388(4) 0.58929(3) 0.63936(3) 0.029 Uani 1 d .
Ir3 Ir -0.13800(4) 0.73713(3) 0.53823(2) 0.028 Uani 1 d .
Ir5 Ir 0.39522(4) 0.16797(3) 0.78044(3) 0.032 Uani 1 d .
Ir2 Ir 0.08155(4) 0.87046(3) 0.76219(3) 0.033 Uani 1 d .
Ir4 Ir 0.44935(4) 0.27202(3) 1.07279(3) 0.031 Uani 1 d .
Ir6 Ir 0.79927(4) 0.33292(3) 0.81175(3) 0.036 Uani 1 d .
Co3 Co 0.20407(15) 0.90920(11) 0.67625(11) 0.036 Uani 1 d .
Co1 Co 0.29442(15) 0.64410(11) 0.52515(10) 0.035 Uani 1 d .
Co8 Co 0.35527(13) 0.35179(10) 0.99796(9) 0.031 Uani 1 d .
Co5 Co -0.18789(14) 0.70902(13) 0.65424(10) 0.039 Uani 1 d .
Co7 Co 0.49691(13) 0.38571(10) 1.01131(9) 0.031 Uani 1 d .
Co6 Co -0.11921(16) 0.62249(11) 0.60711(11) 0.041 Uani 1 d .
Co9 Co 0.34857(14) 0.28897(11) 0.77513(10) 0.034 Uani 1 d .
Co12 Co 0.83963(14) 0.24876(12) 0.90856(10) 0.036 Uani 1 d .
Co2 Co 0.37208(14) 0.69470(11) 0.58896(10) 0.035 Uani 1 d .
Co11 Co 0.82992(15) 0.21062(13) 0.81581(11) 0.042 Uani 1 d .
Co10 Co 0.46958(15) 0.26396(11) 0.70461(10) 0.036 Uani 1 d .
Co4 Co 0.05585(16) 0.94414(11) 0.65710(12) 0.042 Uani 1 d .
S10 S 0.5383(2) 0.19233(19) 0.77494(17) 0.031 Uani 1 d .
S2 S 0.2729(2) 0.68462(18) 0.67203(17) 0.027 Uani 1 d .
S3 S 0.1847(2) 0.80405(18) 0.72276(17) 0.03 Uani 1 d .
S8 S 0.3936(2) 0.24820(19) 0.99049(16) 0.029 Uani 1 d .
S7 S 0.5764(2) 0.2922(2) 1.01277(17) 0.03 Uani 1 d .
S5 S -0.1012(2) 0.7910(2) 0.60806(19) 0.035 Uani 1 d .
S1 S 0.1724(2) 0.61898(18) 0.58854(17) 0.029 Uani 1 d .
S9 S 0.3713(2) 0.21556(19) 0.86213(17) 0.03 Uani 1 d .
S11 S 0.7071(2) 0.2656(2) 0.78505(17) 0.034 Uani 1 d .
S6 S -0.0091(2) 0.67861(18) 0.54867(16) 0.028 Uani 1 d .
S12 S 0.7218(2) 0.3166(2) 0.90549(17) 0.031 Uani 1 d .
S4 S -0.0084(3) 0.8496(2) 0.6966(2) 0.035 Uani 1 d .
O3 O 0.4827(9) 0.6368(7) 0.5007(7) 0.055 Uani 1 d .
C80 C 0.3577(14) 0.0683(10) 0.8154(11) 0.055 Uani 1 d U
O16 O 0.5418(9) 0.4528(6) 0.8857(6) 0.046 Uani 1 d .
O24 O 0.5199(12) 0.2203(8) 0.5903(6) 0.068 Uani 1 d .
O12 O -0.3449(10) 0.7761(8) 0.6938(6) 0.064 Uani 1 d .
O21 O 0.4426(10) 0.3993(6) 0.7849(7) 0.055 Uani 1 d .
C63 C 0.4992(13) 0.2585(10) 1.1605(8) 0.045 Uani 1 d U
C53 C 0.4833(9) 0.2504(7) 0.9344(7) 0.026 Uani 1 d .
O18 O 0.3525(8) 0.4617(7) 1.0554(6) 0.049 Uani 1 d .
O17 O 0.6032(9) 0.4479(6) 1.0788(6) 0.049 Uani 1 d .
C31 C 0.0413(13) 0.9426(8) 0.8211(10) 0.048 Uani 1 d .
O20 O 0.3129(11) 0.4266(7) 0.8791(7) 0.059 Uani 1 d .
C56 C 0.6231(9) 0.2554(7) 0.8452(6) 0.026 Uani 1 d .
C29 C 0.0208(11) 0.8316(9) 0.8532(8) 0.04 Uani 1 d .
C101 C 0.6945(19) 0.4599(15) 0.7370(17) 0.134 Uani 1 d .
H10A H 0.7017 0.4913 0.6981 0.201 Uiso 1 calc R
H10B H 0.6716 0.4823 0.7692 0.201 Uiso 1 calc R
H10C H 0.6543 0.4275 0.7341 0.201 Uiso 1 calc R
C7 C 0.2631(16) 0.7139(11) 0.4707(10) 0.062 Uani 1 d .
O2 O 0.3063(11) 0.5482(7) 0.4498(7) 0.058 Uani 1 d .
C17 C 0.5044(13) 0.5399(11) 0.6513(11) 0.059 Uani 1 d .
H17A H 0.5367 0.5049 0.6357 0.089 Uiso 1 calc R
H17B H 0.5264 0.5439 0.6891 0.089 Uiso 1 calc R
H17C H 0.5114 0.5806 0.6211 0.089 Uiso 1 calc R
C11 C 0.3748(17) 0.7748(10) 0.5449(10) 0.059 Uani 1 d .
C68 C 0.581(2) 0.2849(15) 1.1742(11) 0.098 Uani 1 d .
H68A H 0.5928 0.2654 1.2161 0.147 Uiso 1 calc R
H68B H 0.5741 0.3318 1.1692 0.147 Uiso 1 calc R
H68C H 0.6298 0.2744 1.1462 0.147 Uiso 1 calc R
C38 C -0.2843(13) 0.7533(11) 0.6763(9) 0.05 Uani 1 d .
C52 C 0.5636(9) 0.2711(7) 0.9424(7) 0.028 Uani 1 d .
O29 O 0.9417(11) 0.3069(8) 0.9831(6) 0.064 Uani 1 d .
O26 O 0.7891(15) 0.0773(9) 0.8604(11) 0.099 Uani 1 d .
O22 O 0.1664(9) 0.3285(8) 0.7948(10) 0.088 Uani 1 d .
C81 C 0.4044(15) 0.0710(10) 0.7571(11) 0.056 Uani 1 d U
O14 O -0.1374(16) 0.5242(9) 0.5359(11) 0.107 Uani 1 d .
C14 C 0.2785(9) 0.4827(7) 0.6598(7) 0.031 Uani 1 d U
C45 C -0.1338(11) 0.7925(10) 0.4434(8) 0.042 Uani 1 d U
C260 C 0.1862(19) 0.0549(14) 0.0284(11) 0.077 Uani 1 d .
H260 H 0.2333 0.0257 0.0398 0.092 Uiso 1 calc R
C54 C 0.4734(9) 0.2312(7) 0.8787(7) 0.029 Uani 1 d .
C140 C 0.079(2) 0.6291(14) 0.8156(10) 0.075 Uani 1 d .
H140 H 0.057 0.6512 0.7789 0.09 Uiso 1 calc R
C19 C 0.2068(14) 0.4530(8) 0.6383(9) 0.045 Uani 1 d .
H19A H 0.1957 0.4771 0.5976 0.067 Uiso 1 calc R
H19B H 0.1546 0.4544 0.6664 0.067 Uiso 1 calc R
H19C H 0.2233 0.408 0.6369 0.067 Uiso 1 calc R
C76 C 0.5036(15) 0.2376(10) 0.6370(9) 0.055 Uani 1 d .
C92 C 0.8129(16) 0.1794(11) 0.9565(9) 0.056 Uani 1 d .
O15 O -0.0336(13) 0.5369(9) 0.7049(8) 0.087 Uani 1 d .
C100 C 0.7912(16) 0.4739(11) 0.8476(14) 0.077 Uani 1 d .
H10D H 0.8006 0.5199 0.8314 0.115 Uiso 1 calc R
H10E H 0.8218 0.4588 0.8839 0.115 Uiso 1 calc R
H10F H 0.7293 0.4676 0.8583 0.115 Uiso 1 calc R
C89 C 0.882(2) 0.1953(17) 0.7431(10) 0.091 Uani 1 d .
C6 C 0.0443(9) 0.7138(7) 0.5973(6) 0.026 Uani 1 d .
O7 O 0.3554(13) 0.9413(10) 0.7274(10) 0.094 Uani 1 d .
C3 C 0.1305(9) 0.7673(6) 0.6738(6) 0.023 Uani 1 d .
O19 O 0.1708(9) 0.3512(7) 1.0472(7) 0.061 Uani 1 d .
C1 C 0.1267(9) 0.6889(7) 0.6135(7) 0.027 Uani 1 d .
C2 C 0.1696(9) 0.7156(8) 0.6515(7) 0.031 Uani 1 d .
C71 C 0.2623(15) 0.2533(13) 1.1617(9) 0.065 Uani 1 d .
H71A H 0.2417 0.2426 1.205 0.097 Uiso 1 calc R
H71B H 0.2385 0.2237 1.1408 0.097 Uiso 1 calc R
H71C H 0.2438 0.2978 1.1441 0.097 Uiso 1 calc R
C85 C 0.383(2) 0.0299(11) 0.8694(17) 0.12 Uani 1 d .
H85A H 0.3537 0.0462 0.9039 0.18 Uiso 1 calc R
H85B H 0.4455 0.0312 0.8696 0.18 Uiso 1 calc R
H85C H 0.3672 -0.0147 0.8726 0.18 Uiso 1 calc R
C48 C -0.2930(16) 0.6600(14) 0.4883(11) 0.084 Uani 1 d .
H48A H -0.3226 0.6511 0.5296 0.126 Uiso 1 calc R
H48B H -0.2572 0.6219 0.4819 0.126 Uiso 1 calc R
H48C H -0.3359 0.6699 0.4588 0.126 Uiso 1 calc R
C39 C -0.2339(12) 0.6348(10) 0.6422(9) 0.05 Uani 1 d .
C221 C 0.1355(13) 0.1616(8) -0.0110(9) 0.045 Uani 1 d .
C74 C 0.2381(13) 0.3112(9) 0.7886(9) 0.049 Uani 1 d .
C58 C 0.5248(11) 0.4291(8) 0.9359(8) 0.037 Uani 1 d .
O23 O 0.3111(11) 0.3118(7) 0.6486(7) 0.064 Uani 1 d .
C65 C 0.4050(13) 0.1881(10) 1.1475(8) 0.045 Uani 1 d U
C44 C -0.1545(10) 0.7274(9) 0.4459(7) 0.036 Uani 1 d U
C4 C 0.0463(10) 0.7888(6) 0.6623(7) 0.028 Uani 1 d .
C30 C -0.0174(15) 0.8920(10) 0.8308(9) 0.053 Uani 1 d .
C5 C 0.0040(8) 0.7625(7) 0.6233(6) 0.024 Uani 1 d .
O1 O 0.2402(18) 0.7535(11) 0.4376(12) 0.12 Uani 1 d .
O10 O 0.0657(14) 0.9496(11) 0.5262(7) 0.099 Uani 1 d .
C42 C -0.2673(10) 0.7701(9) 0.5021(7) 0.038 Uani 1 d U
C530 C 0.501(4) 0.0379(18) 0.414(2) 0.214 Uani 1 d .
H53A H 0.4649 0.0061 0.4038 0.256 Uiso 1 calc R
H53B H 0.5623 0.0237 0.4049 0.256 Uiso 1 calc R
C95 C 0.8226(12) 0.4385(11) 0.8032(10) 0.057 Uani 1 d U
C220 C 0.1515(15) 0.2344(11) -0.0410(10) 0.06 Uani 1 d .
H22A H 0.2134 0.2399 -0.0524 0.09 Uiso 1 calc R
H22B H 0.1307 0.2613 -0.0119 0.09 Uiso 1 calc R
H22C H 0.1204 0.2475 -0.0773 0.09 Uiso 1 calc R
C111 C 0.138(2) 0.5641(14) 0.9249(14) 0.093 Uani 1 d .
C10 C 0.4640(11) 0.6969(9) 0.6315(9) 0.044 Uani 1 d .
C40 C -0.1298(16) 0.5635(10) 0.5636(12) 0.061 Uani 1 d .
O25 O 0.5758(11) 0.3774(7) 0.6630(9) 0.074 Uani 1 d .
C78 C 0.2791(13) 0.1367(9) 0.7448(10) 0.05 Uani 1 d U
C90 C 0.9270(13) 0.2174(12) 0.8583(8) 0.055 Uani 1 d .
C12 C 0.4113(9) 0.5254(7) 0.6634(8) 0.032 Uani 1 d U
C46 C -0.2024(11) 0.8190(10) 0.4815(8) 0.043 Uani 1 d U
O13 O -0.3026(9) 0.6091(7) 0.6458(8) 0.068 Uani 1 d .
C70 C 0.365(2) 0.1309(12) 1.1394(11) 0.078 Uani 1 d .
H70A H 0.4028 0.1102 1.111 0.118 Uiso 1 calc R
H70B H 0.3093 0.1435 1.123 0.118 Uiso 1 calc R
H70C H 0.3557 0.1005 1.1787 0.118 Uiso 1 calc R
C150 C 0.028(2) 0.5839(15) 0.8558(18) 0.129 Uani 1 d .
H150 H -0.0266 0.5741 0.8465 0.155 Uiso 1 calc R
C69 C 0.5631(17) 0.1475(13) 1.1440(10) 0.074 Uani 1 d .
H69A H 0.5846 0.1298 1.1836 0.111 Uiso 1 calc R
H69B H 0.6102 0.1678 1.1153 0.111 Uiso 1 calc R
H69C H 0.5414 0.1126 1.1287 0.111 Uiso 1 calc R
C240 C 0.0355(16) 0.0732(10) 0.0235(9) 0.056 Uani 1 d .
H240 H -0.0212 0.0575 0.0324 0.067 Uiso 1 calc R
O8 O 0.1652(11) 1.0450(6) 0.6717(7) 0.057 Uani 1 d .
C32 C 0.2020(16) 0.9441(12) 0.8453(10) 0.067 Uani 1 d .
H32A H 0.2408 0.9145 0.8707 0.1 Uiso 1 calc R
H32B H 0.1837 0.9806 0.8644 0.1 Uiso 1 calc R
H32C H 0.2322 0.9601 0.805 0.1 Uiso 1 calc R
C16 C 0.3554(10) 0.5313(8) 0.7177(8) 0.034 Uani 1 d U
C13 C 0.3652(9) 0.4935(7) 0.6290(7) 0.03 Uani 1 d U
C27 C 0.1224(16) 0.9084(10) 0.8389(9) 0.052 Uani 1 d .
C43 C -0.2372(10) 0.7162(9) 0.4804(7) 0.038 Uani 1 d U
C33 C 0.1763(13) 0.7914(10) 0.8830(8) 0.051 Uani 1 d .
H33A H 0.2208 0.7866 0.85 0.076 Uiso 1 calc R
H33B H 0.1483 0.7502 0.8988 0.076 Uiso 1 calc R
H33C H 0.2029 0.8038 0.9156 0.076 Uiso 1 calc R
C98 C 0.9942(16) 0.3391(15) 0.7262(13) 0.096 Uani 1 d .
H98A H 1.0384 0.3702 0.7083 0.143 Uiso 1 calc R
H98B H 0.9797 0.3168 0.6954 0.143 Uiso 1 calc R
H98C H 1.0162 0.3074 0.7601 0.143 Uiso 1 calc R
O28 O 1.0069(10) 0.2098(10) 0.8520(7) 0.077 Uani 1 d .
C93 C 0.9123(12) 0.3750(11) 0.7498(10) 0.057 Uani 1 d U
C270 C 0.1986(14) 0.1188(13) 0.0045(10) 0.066 Uani 1 d .
H270 H 0.2559 0.1332 -0.0013 0.079 Uiso 1 calc R
C57 C 0.6292(10) 0.2771(8) 0.8967(7) 0.031 Uani 1 d .
C97 C 0.8346(12) 0.3896(11) 0.7172(10) 0.057 Uani 1 d U
O9 O -0.0785(13) 1.0468(7) 0.6671(10) 0.091 Uani 1 d .
C87 C 0.374(3) 0.1233(16) 0.6450(12) 0.146 Uani 1 d .
H87A H 0.3475 0.1641 0.6241 0.22 Uiso 1 calc R
H87B H 0.3504 0.0873 0.6324 0.22 Uiso 1 calc R
H87C H 0.4366 0.1232 0.6344 0.22 Uiso 1 calc R
C120 C 0.1827(17) 0.6103(15) 0.8857(10) 0.077 Uani 1 d .
H120 H 0.2344 0.6226 0.8979 0.093 Uiso 1 calc R
C55 C 0.5436(9) 0.2295(7) 0.8391(6) 0.027 Uani 1 d .
O30 O 0.7923(17) 0.1289(9) 0.9925(8) 0.097 Uani 1 d .
C47 C -0.3516(15) 0.7835(13) 0.5354(10) 0.069 Uani 1 d .
H47A H -0.3925 0.8035 0.5062 0.103 Uiso 1 calc R
H47B H -0.3438 0.8129 0.5619 0.103 Uiso 1 calc R
H47C H -0.3741 0.743 0.56 0.103 Uiso 1 calc R
O27 O 0.9162(15) 0.1947(12) 0.6976(11) 0.11 Uani 1 d .
C130 C 0.1587(16) 0.6429(11) 0.8268(10) 0.062 Uani 1 d .
H130 H 0.1953 0.6715 0.7983 0.074 Uiso 1 calc R
O11 O -0.1236(15) 0.6550(12) 0.7714(7) 0.116 Uani 1 d .
O6 O 0.2698(15) 0.9238(11) 0.5488(7) 0.109 Uani 1 d .
C67 C 0.4169(13) 0.2920(10) 1.1644(8) 0.045 Uani 1 d U
O4 O 0.5176(9) 0.6992(8) 0.6609(8) 0.07 Uani 1 d .
C26 C 0.0621(16) 0.9510(11) 0.5759(10) 0.059 Uani 1 d .
C36 C 0.0233(15) 1.0131(11) 0.8046(11) 0.062 Uani 1 d .
H36A H -0.0249 1.0222 0.7792 0.094 Uiso 1 calc R
H36B H 0.0747 1.0341 0.782 0.094 Uiso 1 calc R
H36C H 0.008 1.0296 0.8416 0.094 Uiso 1 calc R
C83 C 0.2039(18) 0.1786(13) 0.7165(16) 0.1 Uani 1 d .
H83A H 0.2037 0.2216 0.7256 0.151 Uiso 1 calc R
H83B H 0.1492 0.1586 0.7336 0.151 Uiso 1 calc R
H83C H 0.2107 0.1825 0.6724 0.151 Uiso 1 calc R
C18 C 0.4018(14) 0.4721(9) 0.5728(9) 0.048 Uani 1 d .
H18A H 0.4185 0.5099 0.541 0.073 Uiso 1 calc R
H18B H 0.3584 0.449 0.5589 0.073 Uiso 1 calc R
H18C H 0.4527 0.4434 0.5814 0.073 Uiso 1 calc R
C77 C 0.5332(13) 0.3335(9) 0.6805(9) 0.045 Uani 1 d .
C24 C 0.1497(13) 0.9918(9) 0.6697(9) 0.048 Uani 1 d .
O5 O 0.3811(16) 0.8267(7) 0.5156(8) 0.092 Uani 1 d .
C64 C 0.4916(13) 0.1969(10) 1.1507(8) 0.045 Uani 1 d U
C94 C 0.9075(12) 0.4008(11) 0.8033(10) 0.057 Uani 1 d U
C23 C 0.2954(13) 0.9253(10) 0.7100(8) 0.049 Uani 1 d .
C50 C -0.0582(15) 0.8254(13) 0.4111(9) 0.07 Uani 1 d .
H50A H -0.0079 0.7951 0.414 0.105 Uiso 1 calc R
H50B H -0.0479 0.8616 0.4293 0.105 Uiso 1 calc R
H50C H -0.0677 0.8416 0.3683 0.105 Uiso 1 calc R
C79 C 0.2825(13) 0.1072(9) 0.8069(10) 0.049 Uani 1 d U
C8 C 0.2969(10) 0.5836(9) 0.4805(8) 0.036 Uani 1 d .
C66 C 0.3538(13) 0.2471(10) 1.1547(8) 0.045 Uani 1 d U
C34 C -0.0225(13) 0.7665(8) 0.8743(9) 0.046 Uani 1 d .
H34A H -0.076 0.7719 0.9002 0.069 Uiso 1 calc R
H34B H 0.0167 0.7349 0.8974 0.069 Uiso 1 calc R
H34C H -0.0359 0.7512 0.8388 0.069 Uiso 1 calc R
C20 C 0.2004(13) 0.4983(8) 0.7641(8) 0.045 Uani 1 d .
H20A H 0.2114 0.522 0.7948 0.068 Uiso 1 calc R
H20B H 0.1933 0.4526 0.7834 0.068 Uiso 1 calc R
H20C H 0.1476 0.5163 0.7458 0.068 Uiso 1 calc R
C160 C 0.060(2) 0.5540(19) 0.9091(16) 0.125 Uani 1 d .
H160 H 0.0248 0.5239 0.937 0.15 Uiso 1 calc R
C230 C 0.0523(14) 0.1388(10) -0.0032(10) 0.054 Uani 1 d .
H230 H 0.0057 0.1679 -0.0161 0.064 Uiso 1 calc R
C28 C 0.1109(12) 0.8420(9) 0.8595(8) 0.044 Uani 1 d .
C370 C 0.258(3) 0.078(2) 0.312(3) 0.235 Uani 1 d .
H37A H 0.2323 0.086 0.3515 0.352 Uiso 1 calc R
H37B H 0.2168 0.0938 0.2817 0.352 Uiso 1 calc R
H37C H 0.3113 0.101 0.2998 0.352 Uiso 1 calc R
C73 C 0.4054(13) 0.3582(9) 0.7826(8) 0.043 Uani 1 d .
C21 C 0.3817(13) 0.5569(10) 0.7706(8) 0.045 Uani 1 d .
H21A H 0.3309 0.5763 0.7904 0.068 Uiso 1 calc R
H21B H 0.4249 0.5895 0.7553 0.068 Uiso 1 calc R
H21C H 0.4062 0.5212 0.8 0.068 Uiso 1 calc R
C110 C 0.163(3) 0.5334(19) 0.9790(12) 0.119 Uani 1 d .
H11A H 0.2129 0.5042 0.9729 0.178 Uiso 1 calc R
H11B H 0.1153 0.5083 1.0026 0.178 Uiso 1 calc R
H11C H 0.1786 0.565 1.001 0.178 Uiso 1 calc R
C96 C 0.7812(12) 0.4271(11) 0.7516(10) 0.057 Uani 1 d U
C25 C -0.0276(14) 1.0072(12) 0.6641(16) 0.082 Uani 1 d .
C60 C 0.3850(11) 0.4223(8) 1.0319(8) 0.035 Uani 1 d .
C35 C -0.1152(15) 0.9022(12) 0.8244(10) 0.06 Uani 1 d .
H35A H -0.1243 0.9182 0.7815 0.09 Uiso 1 calc R
H35B H -0.1401 0.9337 0.8479 0.09 Uiso 1 calc R
H35C H -0.1434 0.861 0.8397 0.09 Uiso 1 calc R
C49 C -0.1085(15) 0.6829(12) 0.4112(10) 0.064 Uani 1 d .
H49A H -0.1193 0.6383 0.4325 0.095 Uiso 1 calc R
H49B H -0.0464 0.6897 0.4072 0.095 Uiso 1 calc R
H49C H -0.1288 0.6908 0.3708 0.095 Uiso 1 calc R
C15 C 0.2732(10) 0.5041(8) 0.7170(7) 0.033 Uani 1 d U
C9 C 0.4149(12) 0.6515(9) 0.5252(8) 0.046 Uani 1 d .
C22 C 0.2461(15) 0.9186(11) 0.5976(10) 0.058 Uani 1 d .
C75 C 0.3548(13) 0.2974(9) 0.6908(8) 0.044 Uani 1 d .
C62 C 0.3318(11) 0.3977(9) 0.9258(8) 0.041 Uani 1 d .
C61 C 0.2428(12) 0.3498(9) 1.0277(9) 0.044 Uani 1 d .
C72 C 0.392(2) 0.3544(11) 1.1844(9) 0.076 Uani 1 d .
H72A H 0.4376 0.385 1.1696 0.114 Uiso 1 calc R
H72B H 0.3832 0.346 1.2289 0.114 Uiso 1 calc R
H72C H 0.338 0.3728 1.1677 0.114 Uiso 1 calc R
C59 C 0.5631(13) 0.4267(9) 1.0524(9) 0.048 Uani 1 d .
C91 C 0.9009(11) 0.2859(9) 0.9546(7) 0.038 Uani 1 d .
C51 C -0.2094(18) 0.8879(10) 0.4914(10) 0.066 Uani 1 d .
H51A H -0.2186 0.8869 0.5351 0.099 Uiso 1 calc R
H51B H -0.2582 0.9113 0.4714 0.099 Uiso 1 calc R
H51C H -0.156 0.9096 0.4742 0.099 Uiso 1 calc R
C88 C 0.8021(19) 0.1285(11) 0.8425(12) 0.074 Uani 1 d .
C41 C -0.0671(14) 0.5684(9) 0.6655(10) 0.056 Uani 1 d .
C37 C -0.1470(14) 0.6732(14) 0.7243(9) 0.07 Uani 1 d .
C99 C 0.9784(15) 0.3998(11) 0.8410(11) 0.064 Uani 1 d .
H99A H 1.0122 0.3589 0.8435 0.096 Uiso 1 calc R
H99B H 0.9547 0.404 0.8819 0.096 Uiso 1 calc R
H99C H 1.0157 0.4358 0.8227 0.096 Uiso 1 calc R
C82 C 0.3545(15) 0.1161(10) 0.7121(10) 0.056 Uani 1 d U
C86 C 0.4928(17) 0.0353(15) 0.7546(19) 0.118 Uani 1 d .
H86A H 0.5335 0.0569 0.7726 0.177 Uiso 1 calc R
H86B H 0.514 0.0357 0.7122 0.177 Uiso 1 calc R
H86C H 0.4876 -0.0094 0.7774 0.177 Uiso 1 calc R
C84 C 0.2106(19) 0.1142(12) 0.8545(16) 0.096 Uani 1 d .
H84A H 0.1566 0.1259 0.8356 0.144 Uiso 1 calc R
H84B H 0.2233 0.1482 0.8749 0.144 Uiso 1 calc R
H84C H 0.2046 0.0733 0.8844 0.144 Uiso 1 calc R
C102 C 0.822(2) 0.3694(15) 0.6634(8) 0.092 Uani 1 d .
H10G H 0.7605 0.365 0.6617 0.139 Uiso 1 calc R
H10H H 0.853 0.3277 0.6633 0.139 Uiso 1 calc R
H10I H 0.8447 0.4015 0.628 0.139 Uiso 1 calc R
C250 C 0.107(2) 0.0351(15) 0.0352(12) 0.086 Uani 1 d .
H250 H 0.0993 -0.0099 0.0495 0.104 Uiso 1 calc R
C540 C 0.486(2) 0.0347(18) 0.478(2) 0.146 Uani 1 d .
H54A H 0.4237 0.044 0.4877 0.176 Uiso 1 calc R
H54B H 0.5178 0.0693 0.4875 0.176 Uiso 1 calc R
C520 C 0.486(3) 0.099(2) 0.373(2) 0.157 Uani 1 d .
H52A H 0.4992 0.0941 0.3307 0.235 Uiso 1 calc R
H52B H 0.5233 0.1312 0.3805 0.235 Uiso 1 calc R
H52C H 0.4255 0.1134 0.3794 0.235 Uiso 1 calc R
C410 C 0.293(2) -0.1164(12) 0.326(2) 0.173 Uani 1 d GU
H410 H 0.3 -0.1617 0.3295 0.208 Uiso 1 calc R
C420 C 0.286(2) -0.0911(17) 0.3782(15) 0.173 Uani 1 d GU
H420 H 0.2873 -0.1193 0.4171 0.208 Uiso 1 calc R
C658 C 0.276(2) -0.0248(18) 0.3734(16) 0.173 Uani 1 d GU
H658 H 0.2709 -0.0075 0.409 0.207 Uiso 1 calc R
C380 C 0.274(2) 0.0164(12) 0.317(2) 0.173 Uani 1 d GU
C390 C 0.281(2) -0.0089(16) 0.2647(16) 0.172 Uani 1 d GU
H390 H 0.2798 0.0193 0.2258 0.207 Uiso 1 calc R
C400 C 0.291(2) -0.0752(18) 0.2694(16) 0.173 Uani 1 d GU
H400 H 0.2962 -0.0925 0.2339 0.207 Uiso 1 calc R

loop_
_atom_site_aniso_label
_atom_site_aniso_U_11
_atom_site_aniso_U_22
_atom_site_aniso_U_33
_atom_site_aniso_U_23
_atom_site_aniso_U_13
_atom_site_aniso_U_12
Ir1 0.017 0.034 0.037 -0.01 -0.004 -0.003
Ir3 0.015 0.041 0.027 -0.005 -0.003 -0.005
Ir5 0.025 0.034 0.039 -0.01 -0.008 -0.005
Ir2 0.021 0.038 0.045 -0.019 0.001 -0.007
Ir4 0.018 0.044 0.031 -0.008 0 -0.011
Ir6 0.014 0.053 0.038 -0.002 0 -0.008
Co3 0.024 0.035 0.05 -0.011 0 -0.006
Co1 0.026 0.044 0.035 -0.01 0 -0.003
Co8 0.016 0.041 0.038 -0.012 -0.002 -0.005
Co5 0.018 0.066 0.031 -0.005 0.001 -0.004
Co7 0.019 0.037 0.038 -0.011 -0.002 -0.007
Co6 0.026 0.042 0.051 0.001 -0.007 -0.013
Co9 0.023 0.036 0.045 -0.01 -0.01 -0.001
Co12 0.018 0.055 0.035 -0.009 -0.002 0
Co2 0.022 0.04 0.043 -0.011 0.004 -0.007
Co11 0.022 0.065 0.042 -0.017 -0.002 0.004
Co10 0.029 0.041 0.037 -0.006 -0.004 -0.006
Co4 0.031 0.033 0.061 -0.012 -0.007 0.002
S10 0.02 0.039 0.035 -0.008 -0.004 -0.003
S2 0.016 0.03 0.039 -0.012 -0.005 -0.002
S3 0.018 0.034 0.041 -0.013 -0.002 -0.005
S8 0.017 0.041 0.032 -0.009 0.001 -0.009
S7 0.015 0.043 0.034 -0.009 -0.003 -0.008
S5 0.017 0.048 0.045 -0.019 -0.008 0.004
S1 0.015 0.036 0.037 -0.012 -0.005 -0.002
S9 0.014 0.042 0.037 -0.01 -0.004 -0.008
S11 0.016 0.053 0.033 -0.007 -0.001 -0.006
S6 0.016 0.036 0.033 -0.009 -0.004 -0.003
S12 0.008 0.045 0.04 -0.009 0.003 -0.009
S4 0.018 0.041 0.052 -0.021 -0.004 -0.003
O3 0.026 0.056 0.087 -0.035 0.015 -0.002
C80 0.045 0.047 0.078 -0.017 -0.014 -0.018
O16 0.04 0.048 0.051 -0.008 0 -0.018
O24 0.086 0.086 0.038 -0.035 0.017 -0.016
O12 0.039 0.098 0.043 -0.002 0.013 0.022
O21 0.051 0.043 0.077 -0.016 -0.022 -0.016
C63 0.038 0.062 0.036 -0.011 0.003 -0.017
C53 0.016 0.023 0.042 -0.015 0.007 -0.01
O18 0.026 0.073 0.055 -0.03 -0.001 -0.005
O17 0.047 0.054 0.056 -0.024 -0.016 -0.014
C31 0.035 0.031 0.081 -0.028 0.013 0.002
O20 0.051 0.062 0.068 -0.014 -0.021 0.01
C56 0.019 0.031 0.027 -0.001 -0.006 -0.002
C29 0.02 0.053 0.056 -0.028 -0.004 -0.009
C101 0.072 0.102 0.198 0.082 -0.08 -0.066
C7 0.057 0.057 0.063 0.017 -0.034 -0.001
O2 0.055 0.059 0.064 -0.026 -0.009 0.007
C17 0.024 0.071 0.087 -0.017 -0.026 0.005
C11 0.07 0.05 0.061 -0.026 -0.002 0.005
C68 0.101 0.129 0.068 0.014 -0.051 -0.076
C38 0.029 0.075 0.048 -0.013 -0.009 -0.005
C52 0.016 0.028 0.039 -0.001 -0.012 -0.003
O29 0.052 0.094 0.053 -0.02 -0.014 -0.025
O26 0.1 0.073 0.144 -0.054 -0.049 0.013
O22 0.011 0.065 0.167 0.016 -0.005 0.004
C81 0.046 0.049 0.083 -0.026 -0.009 -0.017
O14 0.102 0.07 0.171 -0.046 -0.061 -0.023
C14 0.009 0.034 0.047 -0.005 0.005 -0.006
C45 0.021 0.065 0.039 -0.007 -0.004 -0.007
C260 0.062 0.093 0.07 -0.022 0.002 0.029
C54 0.014 0.029 0.042 -0.008 -0.007 0.004
C140 0.082 0.099 0.05 -0.034 -0.018 0.019
C19 0.055 0.021 0.056 0.002 -0.013 -0.013
C76 0.054 0.052 0.051 -0.003 0.012 0.006
C92 0.06 0.069 0.048 -0.027 -0.019 0.007
O15 0.069 0.093 0.083 0.029 -0.023 -0.02
C100 0.04 0.048 0.142 -0.029 0.015 -0.017
C89 0.084 0.152 0.045 -0.052 0.019 0.002
C6 0.017 0.04 0.022 -0.008 0 -0.006
O7 0.054 0.117 0.116 -0.017 -0.013 -0.052
C3 0.021 0.015 0.032 -0.007 0.002 -0.005
O19 0.026 0.072 0.077 -0.016 0.026 -0.002
C1 0.013 0.033 0.036 -0.009 -0.007 0.006
C2 0.012 0.039 0.042 -0.007 -0.005 -0.006
C71 0.051 0.103 0.04 -0.021 0.012 -0.005
C85 0.138 0.036 0.194 0.011 -0.107 -0.03
C48 0.05 0.139 0.07 -0.015 -0.025 -0.057
C39 0.029 0.051 0.053 0.019 0.004 0.003
C221 0.037 0.038 0.067 -0.013 -0.02 -0.015
C74 0.033 0.044 0.062 0.009 -0.019 0.002
C58 0.022 0.04 0.052 -0.015 -0.005 -0.009
O23 0.07 0.067 0.06 -0.009 -0.034 -0.014
C65 0.038 0.062 0.036 -0.01 0.004 -0.017
C44 0.017 0.064 0.031 -0.012 -0.012 -0.003
C4 0.033 0.011 0.042 -0.006 -0.014 -0.004
C30 0.055 0.053 0.051 -0.026 0.023 -0.012
C5 0.007 0.033 0.029 -0.002 0.007 -0.002
O1 0.111 0.095 0.145 0.015 -0.056 -0.013
O10 0.084 0.16 0.037 0.003 -0.017 0.03
C42 0.014 0.069 0.029 -0.004 -0.009 0.001
C530 0.382 0.071 0.158 -0.04 0.117 0.023
C95 0.023 0.072 0.064 0.014 0.003 -0.028
C220 0.038 0.068 0.073 -0.019 0.001 0
C111 0.103 0.065 0.093 0.003 0.005 0.024
C10 0.017 0.057 0.058 -0.005 -0.014 -0.014
C40 0.049 0.054 0.087 -0.019 -0.025 -0.006
O25 0.047 0.051 0.114 0.006 -0.005 -0.013
C78 0.041 0.051 0.07 -0.025 -0.017 -0.02
C90 0.036 0.099 0.035 -0.029 -0.007 0.019
C12 0.01 0.033 0.052 -0.007 -0.006 0.003
C46 0.024 0.061 0.042 -0.005 -0.006 0.001
O13 0.028 0.068 0.097 0.008 0.006 -0.024
C70 0.093 0.072 0.07 -0.005 -0.001 -0.045
C150 0.066 0.08 0.197 0.016 0.053 0.048
C69 0.055 0.104 0.051 0.011 -0.013 -0.002
C240 0.065 0.054 0.057 -0.023 -0.01 -0.017
O8 0.061 0.039 0.075 -0.017 -0.002 -0.023
C32 0.062 0.096 0.055 -0.043 0.011 -0.031
C16 0.019 0.036 0.047 -0.01 -0.006 0.001
C13 0.014 0.031 0.044 -0.008 -0.002 0.001
C27 0.065 0.05 0.049 -0.019 -0.009 -0.02
C43 0.018 0.067 0.032 -0.011 -0.009 -0.007
C33 0.042 0.068 0.044 -0.009 -0.008 -0.02
C98 0.052 0.138 0.11 -0.069 0.057 -0.066
O28 0.032 0.141 0.07 -0.054 -0.016 0.037
C93 0.023 0.072 0.064 0.014 0.003 -0.028
C270 0.025 0.102 0.07 -0.013 -0.009 -0.005
C57 0.018 0.036 0.041 -0.009 -0.003 -0.005
C97 0.023 0.072 0.064 0.014 0.003 -0.028
O9 0.07 0.028 0.169 -0.019 -0.004 0.02
C87 0.278 0.12 0.061 -0.036 0.01 -0.138
C120 0.044 0.139 0.053 -0.027 -0.003 -0.017
C55 0.011 0.032 0.034 0.004 -0.009 -0.004
O30 0.168 0.07 0.057 -0.005 -0.025 -0.038
C47 0.043 0.107 0.053 -0.018 -0.002 0.03
O27 0.073 0.144 0.126 -0.077 0.031 -0.001
C130 0.053 0.066 0.054 0.01 0.001 -0.004
O11 0.11 0.174 0.047 -0.014 -0.018 0.103
O6 0.107 0.147 0.046 0.003 0.027 0.06
C67 0.038 0.062 0.036 -0.01 0.003 -0.017
O4 0.022 0.078 0.106 -0.008 -0.013 -0.011
C26 0.05 0.056 0.065 -0.005 -0.013 0.018
C36 0.043 0.072 0.079 -0.041 0.025 -0.019
C83 0.061 0.079 0.169 -0.001 -0.073 -0.034
C18 0.045 0.045 0.059 -0.022 0.008 -0.014
C77 0.036 0.041 0.051 0 0.003 0
C24 0.036 0.047 0.06 -0.012 0.01 -0.017
O5 0.145 0.039 0.079 0.002 0.032 -0.025
C64 0.038 0.062 0.037 -0.011 0.003 -0.017
C94 0.023 0.072 0.064 0.014 0.003 -0.028
C23 0.043 0.067 0.044 -0.018 -0.002 -0.036
C50 0.046 0.12 0.037 0.01 -0.009 -0.037
C79 0.034 0.052 0.071 -0.022 -0.012 -0.028
C8 0.018 0.049 0.044 -0.014 -0.003 0.002
C66 0.038 0.062 0.036 -0.01 0.004 -0.017
C34 0.042 0.04 0.058 -0.017 0.006 -0.016
C20 0.049 0.034 0.05 -0.008 0.008 0
C160 0.042 0.152 0.131 0.054 0.019 0.026
C230 0.042 0.055 0.069 -0.018 -0.016 -0.002
C28 0.029 0.066 0.045 -0.036 0.015 -0.024
C370 0.085 0.132 0.515 -0.057 -0.171 -0.012
C73 0.044 0.044 0.04 -0.007 -0.008 0.01
C21 0.038 0.063 0.04 -0.022 -0.009 0.007
C110 0.136 0.168 0.049 -0.023 -0.024 0.038
C96 0.023 0.072 0.064 0.015 0.003 -0.027
C25 0.021 0.061 0.167 -0.031 -0.012 -0.008
C60 0.024 0.035 0.047 -0.015 0.001 0.005
C35 0.047 0.079 0.062 -0.04 0.005 0.003
C49 0.046 0.099 0.054 -0.033 -0.019 0.012
C15 0.019 0.034 0.043 0.001 -0.004 -0.007
C9 0.032 0.052 0.044 -0.001 0.018 0.004
C22 0.041 0.065 0.07 -0.021 -0.014 0.01
C75 0.046 0.04 0.044 -0.001 -0.005 -0.003
C62 0.02 0.051 0.053 -0.015 -0.003 0.006
C61 0.027 0.041 0.072 -0.024 -0.012 -0.005
C72 0.13 0.068 0.038 -0.038 -0.005 0.024
C59 0.037 0.05 0.057 -0.002 -0.014 -0.011
C91 0.022 0.047 0.04 0.003 -0.004 -0.002
C51 0.091 0.042 0.064 -0.006 -0.027 0.027
C88 0.095 0.051 0.09 -0.04 -0.042 0.039
C41 0.041 0.04 0.073 0.018 0.001 -0.01
C37 0.03 0.132 0.047 -0.02 -0.008 0.016
C99 0.043 0.058 0.09 -0.017 0.006 -0.016
C82 0.054 0.056 0.069 -0.03 -0.009 -0.019
C86 0.036 0.113 0.235 -0.109 0.015 -0.028
C84 0.069 0.05 0.163 -0.004 -0.008 -0.035
C102 0.101 0.155 0.021 -0.005 0.012 -0.084
C250 0.11 0.096 0.059 -0.03 -0.009 0.006
C540 0.057 0.115 0.269 -0.069 0.013 0.027
C520 0.105 0.175 0.214 -0.128 0.008 0.077
C410 0.102 0.149 0.295 -0.098 -0.041 0.013
C420 0.102 0.149 0.294 -0.098 -0.041 0.014
C658 0.101 0.149 0.294 -0.098 -0.041 0.014
C380 0.1 0.149 0.295 -0.098 -0.042 0.015
C390 0.1 0.149 0.294 -0.098 -0.043 0.015
C400 0.101 0.149 0.294 -0.098 -0.042 0.014

loop_
_atom_type_symbol
_atom_type_description
_atom_type_scat_dispersion_real
_atom_type_scat_dispersion_imag
_atom_type_scat_source
C C 0.0033 0.0016 'International Tables Vol C Tables 4.2.6.8 and 6.1.1.4'
H H 0 0 'International Tables Vol C Tables 4.2.6.8 and 6.1.1.4'
O O 0.0106 0.006 'International Tables Vol C Tables 4.2.6.8 and 6.1.1.4'
S S 0.1246 0.1234 'International Tables Vol C Tables 4.2.6.8 and 6.1.1.4'
Co Co 0.3494 0.9721 'International Tables Vol C Tables 4.2.6.8 and 6.1.1.4'
Ir Ir -1.4442 7.9887 'International Tables Vol C Tables 4.2.6.8 and 6.1.1.4'

loop_
_geom_angle_atom_site_label_1
_geom_angle_atom_site_label_2
_geom_angle_atom_site_label_3
_geom_angle
_geom_angle_site_symmetry_1
_geom_angle_site_symmetry_3
C16 Ir1 C14 62.8(6) . .
C16 Ir1 C15 37.9(6) . .
C14 Ir1 C15 38.1(6) . .
C16 Ir1 C12 38.0(6) . .
C14 Ir1 C12 62.7(5) . .
C15 Ir1 C12 63.7(6) . .
C16 Ir1 S2 98.3(4) . .
C14 Ir1 S2 148.0(4) . .
C15 Ir1 S2 111.2(5) . .
C12 Ir1 S2 119.1(4) . .
C16 Ir1 C13 61.7(6) . .
C14 Ir1 C13 37.5(5) . .
C15 Ir1 C13 62.8(6) . .
C12 Ir1 C13 36.3(6) . .
S2 Ir1 C13 155.4(4) . .
C16 Ir1 S1 149.6(4) . .
C14 Ir1 S1 97.3(4) . .
C15 Ir1 S1 112.4(4) . .
C12 Ir1 S1 153.3(4) . .
S2 Ir1 S1 87.32(13) . .
C13 Ir1 S1 117.2(4) . .
C16 Ir1 Co1 152.5(4) . .
C14 Ir1 Co1 114.2(4) . .
C15 Ir1 Co1 151.6(4) . .
C12 Ir1 Co1 114.8(4) . .
S2 Ir1 Co1 94.42(11) . .
C13 Ir1 Co1 98.6(4) . .
S1 Ir1 Co1 54.85(11) . .
C16 Ir1 Co2 113.4(4) . .
C14 Ir1 Co2 154.3(4) . .
C15 Ir1 Co2 150.2(4) . .
C12 Ir1 Co2 98.0(4) . .
S2 Ir1 Co2 55.15(11) . .
C13 Ir1 Co2 117.0(4) . .
S1 Ir1 Co2 94.39(11) . .
Co1 Ir1 Co2 56.19(7) . .
C46 Ir3 C44 64.0(7) . .
C46 Ir3 C45 38.9(6) . .
C44 Ir3 C45 37.9(7) . .
C46 Ir3 C43 62.1(7) . .
C44 Ir3 C43 37.6(6) . .
C45 Ir3 C43 62.5(6) . .
C46 Ir3 C42 38.3(7) . .
C44 Ir3 C42 62.3(6) . .
C45 Ir3 C42 63.6(6) . .
C43 Ir3 C42 35.4(7) . .
C46 Ir3 S5 97.0(5) . .
C44 Ir3 S5 153.9(5) . .
C45 Ir3 S5 116.1(5) . .
C43 Ir3 S5 149.4(5) . .
C42 Ir3 S5 114.4(5) . .
C46 Ir3 S6 143.7(5) . .
C44 Ir3 S6 97.7(4) . .
C45 Ir3 S6 107.4(5) . .
C43 Ir3 S6 122.5(5) . .
C42 Ir3 S6 157.8(5) . .
S5 Ir3 S6 87.79(13) . .
C46 Ir3 Co6 158.0(5) . .
C44 Ir3 Co6 109.0(5) . .
C45 Ir3 Co6 144.6(5) . .
C43 Ir3 Co6 99.1(5) . .
C42 Ir3 Co6 119.7(5) . .
S5 Ir3 Co6 95.09(13) . .
S6 Ir3 Co6 54.94(11) . .
C46 Ir3 Co5 118.3(5) . .
C44 Ir3 Co5 149.0(5) . .
C45 Ir3 Co5 157.1(5) . .
C43 Ir3 Co5 113.2(4) . .
C42 Ir3 Co5 99.4(4) . .
S5 Ir3 Co5 54.81(13) . .
S6 Ir3 Co5 93.84(10) . .
Co6 Ir3 Co5 56.21(8) . .
C80 Ir5 C79 37.1(8) . .
C80 Ir5 C81 37.7(8) . .
C79 Ir5 C81 61.9(8) . .
C80 Ir5 C82 63.6(8) . .
C79 Ir5 C82 61.7(8) . .
C81 Ir5 C82 38.7(8) . .
C80 Ir5 C78 62.7(8) . .
C79 Ir5 C78 36.9(7) . .
C81 Ir5 C78 62.6(8) . .
C82 Ir5 C78 36.5(8) . .
C80 Ir5 S9 105.0(6) . .
C79 Ir5 S9 94.7(5) . .
C81 Ir5 S9 141.2(6) . .
C82 Ir5 S9 153.9(6) . .
C78 Ir5 S9 117.7(6) . .
C80 Ir5 S10 119.5(6) . .
C79 Ir5 S10 156.0(6) . .
C81 Ir5 S10 102.6(6) . .
C82 Ir5 S10 118.8(6) . .
C78 Ir5 S10 154.3(6) . .
S9 Ir5 S10 87.30(13) . .
C80 Ir5 Co10 156.7(6) . .
C79 Ir5 Co10 148.1(5) . .
C81 Ir5 Co10 119.0(6) . .
C82 Ir5 Co10 98.3(6) . .
C78 Ir5 Co10 112.3(5) . .
S9 Ir5 Co10 97.37(11) . .
S10 Ir5 Co10 54.34(11) . .
C80 Ir5 Co9 145.0(6) . .
C79 Ir5 Co9 110.4(6) . .
C81 Ir5 Co9 158.9(6) . .
C82 Ir5 Co9 120.2(6) . .
C78 Ir5 Co9 99.0(5) . .
S9 Ir5 Co9 54.95(11) . .
S10 Ir5 Co9 90.25(11) . .
Co10 Ir5 Co9 55.94(8) . .
C30 Ir2 C29 37.4(7) . .
C30 Ir2 C27 61.8(9) . .
C29 Ir2 C27 62.6(7) . .
C30 Ir2 C28 62.6(8) . .
C29 Ir2 C28 38.6(6) . .
C27 Ir2 C28 36.4(7) . .
C30 Ir2 C31 37.4(7) . .
C29 Ir2 C31 63.6(7) . .
C27 Ir2 C31 38.0(8) . .
C28 Ir2 C31 63.2(7) . .
C30 Ir2 S4 97.4(6) . .
C29 Ir2 S4 105.9(4) . .
C27 Ir2 S4 158.1(6) . .
C28 Ir2 S4 142.2(4) . .
C31 Ir2 S4 120.9(6) . .
C30 Ir2 S3 153.4(6) . .
C29 Ir2 S3 116.2(5) . .
C27 Ir2 S3 113.9(6) . .
C28 Ir2 S3 97.9(5) . .
C31 Ir2 S3 151.0(6) . .
S4 Ir2 S3 87.76(14) . .
C30 Ir2 Co4 109.8(6) . .
C29 Ir2 Co4 144.1(5) . .
C27 Ir2 Co4 122.9(5) . .
C28 Ir2 Co4 159.2(5) . .
C31 Ir2 Co4 98.5(6) . .
S4 Ir2 Co4 54.70(12) . .
S3 Ir2 Co4 94.53(11) . .
C30 Ir2 Co3 149.7(5) . .
C29 Ir2 Co3 158.6(4) . .
C27 Ir2 Co3 101.5(6) . .
C28 Ir2 Co3 120.2(4) . .
C31 Ir2 Co3 113.7(5) . .
S4 Ir2 Co3 93.62(12) . .
S3 Ir2 Co3 54.74(11) . .
Co4 Ir2 Co3 55.80(8) . .
C63 Ir4 C67 38.1(7) . .
C63 Ir4 C64 36.8(7) . .
C67 Ir4 C64 63.3(7) . .
C63 Ir4 C66 63.5(7) . .
C67 Ir4 C66 38.9(7) . .
C64 Ir4 C66 63.1(7) . .
C63 Ir4 C65 61.1(7) . .
C67 Ir4 C65 63.3(7) . .
C64 Ir4 C65 36.0(7) . .
C66 Ir4 C65 38.2(7) . .
C63 Ir4 S7 98.2(5) . .
C67 Ir4 S7 126.5(5) . .
C64 Ir4 S7 101.7(5) . .
C66 Ir4 S7 161.6(5) . .
C65 Ir4 S7 133.0(5) . .
C63 Ir4 S8 160.1(5) . .
C67 Ir4 S8 144.7(5) . .
C64 Ir4 S8 123.4(5) . .
C66 Ir4 S8 109.0(5) . .
C65 Ir4 S8 101.1(5) . .
S7 Ir4 S8 87.80(13) . .
C63 Ir4 Co7 106.2(5) . .
C67 Ir4 Co7 100.7(5) . .
C64 Ir4 Co7 137.8(5) . .
C66 Ir4 Co7 129.2(5) . .
C65 Ir4 Co7 164.0(5) . .
S7 Ir4 Co7 54.62(11) . .
S8 Ir4 Co7 92.78(11) . .
C63 Ir4 Co8 142.5(6) . .
C67 Ir4 Co8 108.0(5) . .
C64 Ir4 Co8 163.2(5) . .
C66 Ir4 Co8 100.9(5) . .
C65 Ir4 Co8 127.9(5) . .
S7 Ir4 Co8 94.94(11) . .
S8 Ir4 Co8 54.70(11) . .
Co7 Ir4 Co8 55.54(7) . .
C96 Ir6 C93 61.7(8) . .
C96 Ir6 C97 37.1(8) . .
C93 Ir6 C97 38.3(7) . .
C96 Ir6 C94 64.8(7) . .
C93 Ir6 C94 37.2(8) . .
C97 Ir6 C94 65.3(8) . .
C96 Ir6 C95 38.6(8) . .
C93 Ir6 C95 62.0(8) . .
C97 Ir6 C95 64.1(8) . .
C94 Ir6 C95 38.8(7) . .
C96 Ir6 S12 116.7(6) . .
C93 Ir6 S12 149.4(6) . .
C97 Ir6 S12 153.4(6) . .
C94 Ir6 S12 112.5(6) . .
C95 Ir6 S12 97.1(6) . .
C96 Ir6 S11 106.1(6) . .
C93 Ir6 S11 122.7(6) . .
C97 Ir6 S11 96.2(6) . .
C94 Ir6 S11 159.7(6) . .
C95 Ir6 S11 141.8(5) . .
S12 Ir6 S11 87.74(14) . .
C96 Ir6 Co11 144.5(7) . .
C93 Ir6 Co11 101.1(6) . .
C97 Ir6 Co11 109.8(6) . .
C94 Ir6 Co11 121.5(6) . .
C95 Ir6 Co11 160.2(5) . .
S12 Ir6 Co11 93.98(12) . .
S11 Ir6 Co11 54.82(12) . .
C96 Ir6 Co12 158.1(6) . .
C93 Ir6 Co12 114.5(5) . .
C97 Ir6 Co12 150.6(5) . .
C94 Ir6 Co12 98.8(5) . .
C95 Ir6 Co12 119.6(6) . .
S12 Ir6 Co12 54.30(11) . .
S11 Ir6 Co12 93.92(12) . .
Co11 Ir6 Co12 55.81(8) . .
C23 Co3 C22 101.8(10) . .
C23 Co3 C24 96.6(10) . .
C22 Co3 C24 97.1(9) . .
C23 Co3 S3 100.9(7) . .
C22 Co3 S3 112.3(8) . .
C24 Co3 S3 141.4(6) . .
C23 Co3 Co4 144.6(7) . .
C22 Co3 Co4 96.2(7) . .
C24 Co3 Co4 50.7(6) . .
S3 Co3 Co4 99.98(14) . .
C23 Co3 Ir2 108.6(6) . .
C22 Co3 Ir2 148.8(8) . .
C24 Co3 Ir2 86.0(6) . .
S3 Co3 Ir2 55.88(11) . .
Co4 Co3 Ir2 61.99(8) . .
C7 Co1 C8 100.1(10) . .
C7 Co1 C9 103.8(10) . .
C8 Co1 C9 99.1(8) . .
C7 Co1 S1 104.4(8) . .
C8 Co1 S1 100.6(6) . .
C9 Co1 S1 142.0(6) . .
C7 Co1 Co2 100.1(8) . .
C8 Co1 Co2 146.9(5) . .
C9 Co1 Co2 50.5(6) . .
S1 Co1 Co2 99.56(13) . .
C7 Co1 Ir1 146.4(9) . .
C8 Co1 Ir1 109.9(6) . .
C9 Co1 Ir1 86.6(5) . .
S1 Co1 Ir1 56.16(10) . .
Co2 Co1 Ir1 61.94(8) . .
C62 Co8 C61 92.9(8) . .
C62 Co8 C60 97.8(8) . .
C61 Co8 C60 97.1(7) . .
C62 Co8 S8 109.4(6) . .
C61 Co8 S8 105.0(6) . .
C60 Co8 S8 143.6(5) . .
C62 Co8 Co7 104.5(6) . .
C61 Co8 Co7 144.3(6) . .
C60 Co8 Co7 50.4(5) . .
S8 Co8 Co7 98.36(13) . .
C62 Co8 Ir4 154.4(5) . .
C61 Co8 Ir4 110.5(6) . .
C60 Co8 Ir4 89.7(5) . .
S8 Co8 Ir4 55.72(11) . .
Co7 Co8 Ir4 62.20(7) . .
C37 Co5 C38 103.6(9) . .
C37 Co5 C39 96.5(12) . .
C38 Co5 C39 101.3(9) . .
C37 Co5 S5 106.9(10) . .
C38 Co5 S5 101.0(7) . .
C39 Co5 S5 142.6(6) . .
C37 Co5 Co6 91.3(8) . .
C38 Co5 Co6 149.5(7) . .
C39 Co5 Co6 50.0(6) . .
S5 Co5 Co6 99.83(14) . .
C37 Co5 Ir3 140.2(7) . .
C38 Co5 Ir3 114.3(6) . .
C39 Co5 Ir3 87.9(6) . .
S5 Co5 Ir3 55.49(11) . .
Co6 Co5 Ir3 61.88(8) . .
C58 Co7 C59 99.6(8) . .
C58 Co7 C60 103.1(7) . .
C59 Co7 C60 100.0(9) . .
C58 Co7 S7 101.6(6) . .
C59 Co7 S7 100.5(6) . .
C60 Co7 S7 144.6(5) . .
C58 Co7 Co8 98.6(5) . .
C59 Co7 Co8 148.8(7) . .
C60 Co7 Co8 51.0(5) . .
S7 Co7 Co8 100.46(13) . .
C58 Co7 Ir4 141.6(5) . .
C59 Co7 Ir4 113.6(6) . .
C60 Co7 Ir4 90.1(5) . .
S7 Co7 Ir4 55.18(11) . .
Co8 Co7 Ir4 62.27(7) . .
C41 Co6 C40 95.0(11) . .
C41 Co6 C39 104.9(9) . .
C40 Co6 C39 103.1(11) . .
C41 Co6 S6 103.9(7) . .
C40 Co6 S6 99.7(9) . .
C39 Co6 S6 141.2(6) . .
C41 Co6 Co5 105.7(8) . .
C40 Co6 Co5 148.0(8) . .
C39 Co6 Co5 48.5(7) . .
S6 Co6 Co5 98.55(14) . .
C41 Co6 Ir3 150.2(7) . .
C40 Co6 Ir3 108.9(8) . .
C39 Co6 Ir3 87.1(5) . .
S6 Co6 Ir3 55.70(11) . .
Co5 Co6 Ir3 61.92(8) . .
C74 Co9 C73 104.6(9) . .
C74 Co9 C75 98.7(9) . .
C73 Co9 C75 102.9(8) . .
C74 Co9 S9 101.8(6) . .
C73 Co9 S9 102.9(5) . .
C75 Co9 S9 141.6(6) . .
C74 Co9 Co10 149.0(7) . .
C73 Co9 Co10 88.6(6) . .
C75 Co9 Co10 50.6(6) . .
S9 Co9 Co10 102.36(14) . .
C74 Co9 Ir5 119.6(7) . .
C73 Co9 Ir5 133.1(6) . .
C75 Co9 Ir5 86.3(6) . .
S9 Co9 Ir5 55.30(11) . .
Co10 Co9 Ir5 61.98(8) . .
C92 Co12 C91 101.9(9) . .
C92 Co12 C90 99.4(11) . .
C91 Co12 C90 101.9(9) . .
C92 Co12 S12 107.7(8) . .
C91 Co12 S12 98.3(6) . .
C90 Co12 S12 141.8(6) . .
C92 Co12 Co11 95.9(7) . .
C91 Co12 Co11 149.8(5) . .
C90 Co12 Co11 50.7(6) . .
S12 Co12 Co11 99.28(14) . .
C92 Co12 Ir6 144.8(7) . .
C91 Co12 Ir6 110.6(5) . .
C90 Co12 Ir6 86.9(6) . .
S12 Co12 Ir6 55.55(11) . .
Co11 Co12 Ir6 61.70(8) . .
C11 Co2 C10 98.3(10) . .
C11 Co2 C9 97.5(9) . .
C10 Co2 C9 105.5(9) . .
C11 Co2 S2 112.5(7) . .
C10 Co2 S2 94.5(6) . .
C9 Co2 S2 141.1(6) . .
C11 Co2 Co1 100.1(8) . .
C10 Co2 Co1 150.9(7) . .
C9 Co2 Co1 49.8(6) . .
S2 Co2 Co1 99.06(13) . .
C11 Co2 Ir1 152.6(9) . .
C10 Co2 Ir1 107.0(6) . .
C9 Co2 Ir1 86.1(6) . .
S2 Co2 Ir1 55.82(10) . .
Co1 Co2 Ir1 61.86(8) . .
C88 Co11 C89 92.4(14) . .
C88 Co11 C90 103.6(11) . .
C89 Co11 C90 102.0(12) . .
C88 Co11 S11 105.9(9) . .
C89 Co11 S11 100.8(10) . .
C90 Co11 S11 141.5(7) . .
C88 Co11 Co12 103.9(8) . .
C89 Co11 Co12 149.0(11) . .
C90 Co11 Co12 48.9(5) . .
S11 Co11 Co12 99.79(15) . .
C88 Co11 Ir6 151.1(9) . .
C89 Co11 Ir6 112.1(11) . .
C90 Co11 Ir6 86.5(7) . .
S11 Co11 Ir6 56.15(13) . .
Co12 Co11 Ir6 62.50(8) . .
C76 Co10 C77 91.5(10) . .
C76 Co10 C75 101.9(10) . .
C77 Co10 C75 103.5(8) . .
C76 Co10 S10 102.8(7) . .
C77 Co10 S10 107.9(6) . .
C75 Co10 S10 139.1(6) . .
C76 Co10 Co9 147.3(8) . .
C77 Co10 Co9 108.2(6) . .
C75 Co10 Co9 49.1(6) . .
S10 Co10 Co9 95.73(14) . .
C76 Co10 Ir5 107.2(7) . .
C77 Co10 Ir5 157.2(6) . .
C75 Co10 Ir5 85.5(5) . .
S10 Co10 Ir5 56.15(11) . .
Co9 Co10 Ir5 62.08(8) . .
C26 Co4 C25 98.7(13) . .
C26 Co4 C24 105.3(10) . .
C25 Co4 C24 95.8(10) . .
C26 Co4 S4 104.2(8) . .
C25 Co4 S4 105.7(8) . .
C24 Co4 S4 140.1(6) . .
C26 Co4 Co3 100.7(7) . .
C25 Co4 Co3 143.7(8) . .
C24 Co4 Co3 49.4(6) . .
S4 Co4 Co3 98.90(14) . .
C26 Co4 Ir2 146.6(7) . .
C25 Co4 Ir2 111.7(11) . .
C24 Co4 Ir2 85.5(6) . .
S4 Co4 Ir2 55.47(12) . .
Co3 Co4 Ir2 62.21(8) . .
C55 S10 Co10 107.4(5) . .
C55 S10 Ir5 104.3(5) . .
Co10 S10 Ir5 69.52(12) . .
C2 S2 Co2 111.3(5) . .
C2 S2 Ir1 105.2(6) . .
Co2 S2 Ir1 69.03(12) . .
C3 S3 Co3 108.2(5) . .
C3 S3 Ir2 105.6(5) . .
Co3 S3 Ir2 69.38(13) . .
C53 S8 Co8 108.0(5) . .
C53 S8 Ir4 104.6(5) . .
Co8 S8 Ir4 69.58(12) . .
C52 S7 Co7 105.2(5) . .
C52 S7 Ir4 106.8(5) . .
Co7 S7 Ir4 70.21(12) . .
C5 S5 Co5 105.6(5) . .
C5 S5 Ir3 105.6(5) . .
Co5 S5 Ir3 69.70(14) . .
C1 S1 Co1 110.0(5) . .
C1 S1 Ir1 105.4(5) . .
Co1 S1 Ir1 68.98(12) . .
C54 S9 Co9 104.7(5) . .
C54 S9 Ir5 105.6(5) . .
Co9 S9 Ir5 69.75(12) . .
C56 S11 Co11 110.8(5) . .
C56 S11 Ir6 104.0(5) . .
Co11 S11 Ir6 69.02(13) . .
C6 S6 Co6 107.0(5) . .
C6 S6 Ir3 104.9(5) . .
Co6 S6 Ir3 69.35(12) . .
C57 S12 Co12 110.9(5) . .
C57 S12 Ir6 104.6(5) . .
Co12 S12 Ir6 70.14(12) . .
C4 S4 Co4 108.5(5) . .
C4 S4 Ir2 105.9(5) . .
Co4 S4 Ir2 69.83(13) . .
C85 C80 C79 128(3) . .
C85 C80 C81 124(3) . .
C79 C80 C81 108(2) . .
C85 C80 Ir5 123.6(16) . .
C79 C80 Ir5 72.1(11) . .
C81 C80 Ir5 72.9(12) . .
C64 C63 C67 111.3(18) . .
C64 C63 C68 125(2) . .
C67 C63 C68 123(2) . .
C64 C63 Ir4 74.1(11) . .
C67 C63 Ir4 72.5(11) . .
C68 C63 Ir4 127.2(14) . .
C52 C53 C54 118.5(13) . .
C52 C53 S8 121.9(11) . .
C54 C53 S8 119.5(11) . .
C30 C31 C27 103.1(17) . .
C30 C31 C36 129(2) . .
C27 C31 C36 127.9(19) . .
C30 C31 Ir2 67.6(10) . .
C27 C31 Ir2 70.1(10) . .
C36 C31 Ir2 130.7(15) . .
C57 C56 C55 117.5(14) . .
C57 C56 S11 121.3(12) . .
C55 C56 S11 121.0(11) . .
C30 C29 C28 106.7(17) . .
C30 C29 C34 128.2(17) . .
C28 C29 C34 124.8(17) . .
C30 C29 Ir2 70.8(11) . .
C28 C29 Ir2 73.1(10) . .
C34 C29 Ir2 126.1(12) . .
C96 C101 H10A 109.5 . .
C96 C101 H10B 109.5 . .
H10A C101 H10B 109.5 . .
C96 C101 H10C 109.5 . .
H10A C101 H10C 109.5 . .
H10B C101 H10C 109.5 . .
O1 C7 Co1 175(3) . .
C12 C17 H17A 109.5 . .
C12 C17 H17B 109.5 . .
H17A C17 H17B 109.5 . .
C12 C17 H17C 109.5 . .
H17A C17 H17C 109.5 . .
H17B C17 H17C 109.5 . .
O5 C11 Co2 177(3) . .
C63 C68 H68A 109.5 . .
C63 C68 H68B 109.5 . .
H68A C68 H68B 109.5 . .
C63 C68 H68C 109.5 . .
H68A C68 H68C 109.5 . .
H68B C68 H68C 109.5 . .
O12 C38 Co5 174(2) . .
C57 C52 C53 120.6(14) . .
C57 C52 S7 121.1(11) . .
C53 C52 S7 118.2(12) . .
C80 C81 C82 107(2) . .
C80 C81 C86 118(2) . .
C82 C81 C86 135(3) . .
C80 C81 Ir5 69.4(11) . .
C82 C81 Ir5 71.5(11) . .
C86 C81 Ir5 118.5(15) . .
C13 C14 C15 108.4(14) . .
C13 C14 C19 126.8(16) . .
C15 C14 C19 124.8(14) . .
C13 C14 Ir1 73.7(8) . .
C15 C14 Ir1 71.2(9) . .
C19 C14 Ir1 122.3(11) . .
C44 C45 C50 126.9(19) . .
C44 C45 C46 106.5(15) . .
C50 C45 C46 127(2) . .
C44 C45 Ir3 70.5(9) . .
C50 C45 Ir3 123.2(13) . .
C46 C45 Ir3 69.5(9) . .
C250 C260 C270 118(2) . .
C250 C260 H260 121.1 . .
C270 C260 H260 121.1 . .
C55 C54 C53 118.0(14) . .
C55 C54 S9 121.8(12) . .
C53 C54 S9 120.2(11) . .
C130 C140 C150 123(3) . .
C130 C140 H140 118.6 . .
C150 C140 H140 118.6 . .
C14 C19 H19A 109.5 . .
C14 C19 H19B 109.5 . .
H19A C19 H19B 109.5 . .
C14 C19 H19C 109.5 . .
H19A C19 H19C 109.5 . .
H19B C19 H19C 109.5 . .
O24 C76 Co10 175(2) . .
O30 C92 Co12 179(2) . .
C95 C100 H10D 109.5 . .
C95 C100 H10E 109.5 . .
H10D C100 H10E 109.5 . .
C95 C100 H10F 109.5 . .
H10D C100 H10F 109.5 . .
H10E C100 H10F 109.5 . .
O27 C89 Co11 170(3) . .
C5 C6 C1 119.2(13) . .
C5 C6 S6 120.8(11) . .
C1 C6 S6 119.8(11) . .
C2 C3 C4 120.7(13) . .
C2 C3 S3 120.4(11) . .
C4 C3 S3 118.8(10) . .
C2 C1 C6 120.8(14) . .
C2 C1 S1 119.7(11) . .
C6 C1 S1 119.3(11) . .
C1 C2 C3 119.0(13) . .
C1 C2 S2 121.0(12) . .
C3 C2 S2 120.0(12) . .
C66 C71 H71A 109.5 . .
C66 C71 H71B 109.5 . .
H71A C71 H71B 109.5 . .
C66 C71 H71C 109.5 . .
H71A C71 H71C 109.5 . .
H71B C71 H71C 109.5 . .
C80 C85 H85A 109.5 . .
C80 C85 H85B 109.5 . .
H85A C85 H85B 109.5 . .
C80 C85 H85C 109.5 . .
H85A C85 H85C 109.5 . .
H85B C85 H85C 109.5 . .
C43 C48 H48A 109.5 . .
C43 C48 H48B 109.5 . .
H48A C48 H48B 109.5 . .
C43 C48 H48C 109.5 . .
H48A C48 H48C 109.5 . .
H48B C48 H48C 109.5 . .
O13 C39 Co5 141.5(17) . .
O13 C39 Co6 136.4(19) . .
Co5 C39 Co6 81.5(8) . .
C270 C221 C230 116.9(19) . .
C270 C221 C220 122.9(19) . .
C230 C221 C220 120.1(18) . .
O22 C74 Co9 176.3(19) . .
O16 C58 Co7 174.6(15) . .
C64 C65 C70 129(2) . .
C64 C65 C66 109.6(17) . .
C70 C65 C66 122(2) . .
C64 C65 Ir4 70.9(11) . .
C70 C65 Ir4 125.9(14) . .
C66 C65 Ir4 70.1(10) . .
C45 C44 C43 108.0(15) . .
C45 C44 C49 126.6(18) . .
C43 C44 C49 124.6(19) . .
C45 C44 Ir3 71.6(9) . .
C43 C44 Ir3 73.8(9) . .
C49 C44 Ir3 128.3(12) . .
C5 C4 C3 119.9(13) . .
C5 C4 S4 119.0(11) . .
C3 C4 S4 121.1(10) . .
C29 C30 C31 113(2) . .
C29 C30 C35 122.4(19) . .
C31 C30 C35 125(2) . .
C29 C30 Ir2 71.8(11) . .
C31 C30 Ir2 75.0(11) . .
C35 C30 Ir2 126.2(14) . .
C6 C5 C4 120.1(13) . .
C6 C5 S5 120.5(11) . .
C4 C5 S5 119.4(11) . .
C43 C42 C46 107.5(15) . .
C43 C42 C47 130(2) . .
C46 C42 C47 122.2(19) . .
C43 C42 Ir3 71.9(9) . .
C46 C42 Ir3 67.5(9) . .
C47 C42 Ir3 129.6(12) . .
C540 C530 C520 118(3) . .
C540 C530 H53A 107.7 . .
C520 C530 H53A 107.7 . .
C540 C530 H53B 107.7 . .
C520 C530 H53B 107.7 . .
H53A C530 H53B 107.1 . .
C100 C95 C96 130(2) . .
C100 C95 C94 124(2) . .
C96 C95 C94 106(2) . .
C100 C95 Ir6 123.8(14) . .
C96 C95 Ir6 67.7(12) . .
C94 C95 Ir6 70.5(12) . .
C221 C220 H22A 109.5 . .
C221 C220 H22B 109.5 . .
H22A C220 H22B 109.5 . .
C221 C220 H22C 109.5 . .
H22A C220 H22C 109.5 . .
H22B C220 H22C 109.5 . .
C110 C111 C120 125(4) . .
C110 C111 C160 120(4) . .
C120 C111 C160 115(3) . .
O4 C10 Co2 176(2) . .
O14 C40 Co6 179(3) . .
C79 C78 C82 107.7(19) . .
C79 C78 C83 127(2) . .
C82 C78 C83 126(2) . .
C79 C78 Ir5 69.3(10) . .
C82 C78 Ir5 71.6(11) . .
C83 C78 Ir5 128.6(14) . .
O28 C90 Co12 140.3(16) . .
O28 C90 Co11 139.0(15) . .
Co12 C90 Co11 80.4(8) . .
C13 C12 C16 107.3(13) . .
C13 C12 C17 126.0(16) . .
C16 C12 C17 126.0(16) . .
C13 C12 Ir1 73.8(8) . .
C16 C12 Ir1 69.2(8) . .
C17 C12 Ir1 129.9(12) . .
C45 C46 C42 107.5(17) . .
C45 C46 C51 125.6(19) . .
C42 C46 C51 126.6(18) . .
C45 C46 Ir3 71.6(10) . .
C42 C46 Ir3 74.2(10) . .
C51 C46 Ir3 125.3(13) . .
C65 C70 H70A 109.5 . .
C65 C70 H70B 109.5 . .
H70A C70 H70B 109.5 . .
C65 C70 H70C 109.5 . .
H70A C70 H70C 109.5 . .
H70B C70 H70C 109.5 . .
C160 C150 C140 118(4) . .
C160 C150 H150 121.2 . .
C140 C150 H150 121.2 . .
C64 C69 H69A 109.5 . .
C64 C69 H69B 109.5 . .
H69A C69 H69B 109.5 . .
C64 C69 H69C 109.5 . .
H69A C69 H69C 109.5 . .
H69B C69 H69C 109.5 . .
C250 C240 C230 114(3) . .
C250 C240 H240 122.9 . .
C230 C240 H240 122.9 . .
C27 C32 H32A 109.5 . .
C27 C32 H32B 109.5 . .
H32A C32 H32B 109.5 . .
C27 C32 H32C 109.5 . .
H32A C32 H32C 109.5 . .
H32B C32 H32C 109.5 . .
C15 C16 C12 110.0(14) . .
C15 C16 C21 124.5(16) . .
C12 C16 C21 125.3(15) . .
C15 C16 Ir1 72.5(9) . .
C12 C16 Ir1 72.8(9) . .
C21 C16 Ir1 125.4(12) . .
C12 C13 C14 108.5(14) . .
C12 C13 C18 124.9(15) . .
C14 C13 C18 126.5(15) . .
C12 C13 Ir1 70.0(8) . .
C14 C13 Ir1 68.8(8) . .
C18 C13 Ir1 129.4(12) . .
C28 C27 C31 110.9(18) . .
C28 C27 C32 126(2) . .
C31 C27 C32 122.1(19) . .
C28 C27 Ir2 72.0(10) . .
C31 C27 Ir2 71.9(11) . .
C32 C27 Ir2 132.6(15) . .
C42 C43 C44 110.3(16) . .
C42 C43 C48 120.4(19) . .
C44 C43 C48 129(2) . .
C42 C43 Ir3 72.6(9) . .
C44 C43 Ir3 68.6(8) . .
C48 C43 Ir3 131.1(13) . .
C28 C33 H33A 109.5 . .
C28 C33 H33B 109.5 . .
H33A C33 H33B 109.5 . .
C28 C33 H33C 109.5 . .
H33A C33 H33C 109.5 . .
H33B C33 H33C 109.5 . .
C93 C98 H98A 109.5 . .
C93 C98 H98B 109.5 . .
H98A C98 H98B 109.5 . .
C93 C98 H98C 109.5 . .
H98A C98 H98C 109.5 . .
H98B C98 H98C 109.5 . .
C94 C93 C97 114(2) . .
C94 C93 C98 123(2) . .
C97 C93 C98 123(2) . .
C94 C93 Ir6 72.4(10) . .
C97 C93 Ir6 71.3(10) . .
C98 C93 Ir6 128.1(16) . .
C221 C270 C260 124(2) . .
C221 C270 H270 118.1 . .
C260 C270 H270 118.1 . .
C56 C57 C52 121.6(14) . .
C56 C57 S12 120.8(12) . .
C52 C57 S12 117.6(12) . .
C96 C97 C102 131(2) . .
C96 C97 C93 104(2) . .
C102 C97 C93 125(2) . .
C96 C97 Ir6 69.0(11) . .
C102 C97 Ir6 124.7(15) . .
C93 C97 Ir6 70.4(10) . .
C82 C87 H87A 109.5 . .
C82 C87 H87B 109.5 . .
H87A C87 H87B 109.5 . .
C82 C87 H87C 109.5 . .
H87A C87 H87C 109.5 . .
H87B C87 H87C 109.5 . .
C111 C120 C130 126(3) . .
C111 C120 H120 117.2 . .
C130 C120 H120 117.2 . .
C54 C55 C56 122.8(14) . .
C54 C55 S10 119.2(11) . .
C56 C55 S10 117.9(11) . .
C42 C47 H47A 109.5 . .
C42 C47 H47B 109.5 . .
H47A C47 H47B 109.5 . .
C42 C47 H47C 109.5 . .
H47A C47 H47C 109.5 . .
H47B C47 H47C 109.5 . .
C140 C130 C120 114(2) . .
C140 C130 H130 123.1 . .
C120 C130 H130 123.1 . .
C63 C67 C66 105.5(17) . .
C63 C67 C72 130(2) . .
C66 C67 C72 124(2) . .
C63 C67 Ir4 69.4(10) . .
C66 C67 Ir4 71.6(10) . .
C72 C67 Ir4 130.9(14) . .
O10 C26 Co4 174(2) . .
C31 C36 H36A 109.5 . .
C31 C36 H36B 109.5 . .
H36A C36 H36B 109.5 . .
C31 C36 H36C 109.5 . .
H36A C36 H36C 109.5 . .
H36B C36 H36C 109.5 . .
C78 C83 H83A 109.5 . .
C78 C83 H83B 109.5 . .
H83A C83 H83B 109.5 . .
C78 C83 H83C 109.5 . .
H83A C83 H83C 109.5 . .
H83B C83 H83C 109.5 . .
C13 C18 H18A 109.5 . .
C13 C18 H18B 109.5 . .
H18A C18 H18B 109.5 . .
C13 C18 H18C 109.5 . .
H18A C18 H18C 109.5 . .
H18B C18 H18C 109.5 . .
O25 C77 Co10 177(2) . .
O8 C24 Co3 140.2(18) . .
O8 C24 Co4 139.9(18) . .
Co3 C24 Co4 79.9(7) . .
C65 C64 C63 108.3(18) . .
C65 C64 C69 125(2) . .
C63 C64 C69 127(2) . .
C65 C64 Ir4 73.1(11) . .
C63 C64 Ir4 69.1(11) . .
C69 C64 Ir4 123.2(13) . .
C93 C94 C99 126(2) . .
C93 C94 C95 103.9(18) . .
C99 C94 C95 129(2) . .
C93 C94 Ir6 70.4(11) . .
C99 C94 Ir6 131.3(14) . .
C95 C94 Ir6 70.6(11) . .
O7 C23 Co3 173(2) . .
C45 C50 H50A 109.5 . .
C45 C50 H50B 109.5 . .
H50A C50 H50B 109.5 . .
C45 C50 H50C 109.5 . .
H50A C50 H50C 109.5 . .
H50B C50 H50C 109.5 . .
C80 C79 C78 111(2) . .
C80 C79 C84 126(2) . .
C78 C79 C84 123(2) . .
C80 C79 Ir5 70.8(11) . .
C78 C79 Ir5 73.8(11) . .
C84 C79 Ir5 125.9(14) . .
O2 C8 Co1 172.9(17) . .
C71 C66 C65 126(2) . .
C71 C66 C67 128(2) . .
C65 C66 C67 105.2(17) . .
C71 C66 Ir4 131.5(14) . .
C65 C66 Ir4 71.7(10) . .
C67 C66 Ir4 69.5(10) . .
C29 C34 H34A 109.5 . .
C29 C34 H34B 109.5 . .
H34A C34 H34B 109.5 . .
C29 C34 H34C 109.5 . .
H34A C34 H34C 109.5 . .
H34B C34 H34C 109.5 . .
C15 C20 H20A 109.5 . .
C15 C20 H20B 109.5 . .
H20A C20 H20B 109.5 . .
C15 C20 H20C 109.5 . .
H20A C20 H20C 109.5 . .
H20B C20 H20C 109.5 . .
C111 C160 C150 125(3) . .
C111 C160 H160 117.7 . .
C150 C160 H160 117.7 . .
C221 C230 C240 122(2) . .
C221 C230 H230 119.2 . .
C240 C230 H230 119.2 . .
C27 C28 C29 106.6(18) . .
C27 C28 C33 127.4(18) . .
C29 C28 C33 126.0(17) . .
C27 C28 Ir2 71.6(11) . .
C29 C28 Ir2 68.3(10) . .
C33 C28 Ir2 124.7(12) . .
C380 C370 H37A 109.5 . .
C380 C370 H37B 109.5 . .
H37A C370 H37B 109.5 . .
C380 C370 H37C 109.5 . .
H37A C370 H37C 109.5 . .
H37B C370 H37C 109.5 . .
O21 C73 Co9 176.5(19) . .
C16 C21 H21A 109.5 . .
C16 C21 H21B 109.5 . .
H21A C21 H21B 109.5 . .
C16 C21 H21C 109.5 . .
H21A C21 H21C 109.5 . .
H21B C21 H21C 109.5 . .
C111 C110 H11A 109.5 . .
C111 C110 H11B 109.5 . .
H11A C110 H11B 109.5 . .
C111 C110 H11C 109.5 . .
H11A C110 H11C 109.5 . .
H11B C110 H11C 109.5 . .
C97 C96 C95 112.3(19) . .
C97 C96 C101 127(3) . .
C95 C96 C101 120(3) . .
C97 C96 Ir6 74.0(12) . .
C95 C96 Ir6 73.7(12) . .
C101 C96 Ir6 125.1(13) . .
O9 C25 Co4 178(3) . .
O18 C60 Co7 140.8(15) . .
O18 C60 Co8 140.3(14) . .
Co7 C60 Co8 78.7(6) . .
C30 C35 H35A 109.5 . .
C30 C35 H35B 109.5 . .
H35A C35 H35B 109.5 . .
C30 C35 H35C 109.5 . .
H35A C35 H35C 109.5 . .
H35B C35 H35C 109.5 . .
C44 C49 H49A 109.5 . .
C44 C49 H49B 109.5 . .
H49A C49 H49B 109.5 . .
C44 C49 H49C 109.5 . .
H49A C49 H49C 109.5 . .
H49B C49 H49C 109.5 . .
C16 C15 C14 105.6(13) . .
C16 C15 C20 127.3(16) . .
C14 C15 C20 127.1(15) . .
C16 C15 Ir1 69.6(9) . .
C14 C15 Ir1 70.7(8) . .
C20 C15 Ir1 124.9(12) . .
O3 C9 Co1 141.5(18) . .
O3 C9 Co2 138.8(19) . .
Co1 C9 Co2 79.7(6) . .
O6 C22 Co3 178(3) . .
O23 C75 Co9 141.8(18) . .
O23 C75 Co10 137.7(17) . .
Co9 C75 Co10 80.4(7) . .
O20 C62 Co8 177.0(18) . .
O19 C61 Co8 177.0(17) . .
C67 C72 H72A 109.5 . .
C67 C72 H72B 109.5 . .
H72A C72 H72B 109.5 . .
C67 C72 H72C 109.5 . .
H72A C72 H72C 109.5 . .
H72B C72 H72C 109.5 . .
O17 C59 Co7 176.2(18) . .
O29 C91 Co12 176.9(18) . .
C46 C51 H51A 109.5 . .
C46 C51 H51B 109.5 . .
H51A C51 H51B 109.5 . .
C46 C51 H51C 109.5 . .
H51A C51 H51C 109.5 . .
H51B C51 H51C 109.5 . .
O26 C88 Co11 176(3) . .
O15 C41 Co6 175(2) . .
O11 C37 Co5 174(3) . .
C94 C99 H99A 109.5 . .
C94 C99 H99B 109.5 . .
H99A C99 H99B 109.5 . .
C94 C99 H99C 109.5 . .
H99A C99 H99C 109.5 . .
H99B C99 H99C 109.5 . .
C78 C82 C81 107(2) . .
C78 C82 C87 129(3) . .
C81 C82 C87 123(3) . .
C78 C82 Ir5 71.9(11) . .
C81 C82 Ir5 69.7(11) . .
C87 C82 Ir5 134.0(16) . .
C81 C86 H86A 109.5 . .
C81 C86 H86B 109.5 . .
H86A C86 H86B 109.5 . .
C81 C86 H86C 109.5 . .
H86A C86 H86C 109.5 . .
H86B C86 H86C 109.5 . .
C79 C84 H84A 109.5 . .
C79 C84 H84B 109.5 . .
H84A C84 H84B 109.5 . .
C79 C84 H84C 109.5 . .
H84A C84 H84C 109.5 . .
H84B C84 H84C 109.5 . .
C97 C102 H10G 109.5 . .
C97 C102 H10H 109.5 . .
H10G C102 H10H 109.5 . .
C97 C102 H10I 109.5 . .
H10G C102 H10I 109.5 . .
H10H C102 H10I 109.5 . .
C260 C250 C240 126(3) . .
C260 C250 H250 117.2 . .
C240 C250 H250 117.2 . .
C530 C540 C540 116(4) . 2_656
C530 C540 H54A 108.3 . .
C540 C540 H54A 108.3 2_656 .
C530 C540 H54B 108.3 . .
C540 C540 H54B 108.3 2_656 .
H54A C540 H54B 107.4 . .
C530 C520 H52A 109.5 . .
C530 C520 H52B 109.5 . .
H52A C520 H52B 109.5 . .
C530 C520 H52C 109.5 . .
H52A C520 H52C 109.5 . .
H52B C520 H52C 109.5 . .
C420 C410 C400 120 . .
C420 C410 H410 120 . .
C400 C410 H410 120 . .
C658 C420 C410 120 . .
C658 C420 H420 120 . .
C410 C420 H420 120 . .
C420 C658 C380 120 . .
C420 C658 H658 120 . .
C380 C658 H658 120 . .
C370 C380 C658 120(4) . .
C370 C380 C390 119(4) . .
C658 C380 C390 120 . .
C400 C390 C380 120 . .
C400 C390 H390 120 . .
C380 C390 H390 120 . .
C390 C400 C410 120 . .
C390 C400 H400 120 . .
C410 C400 H400 120 . .

loop_
_geom_bond_atom_site_label_1
_geom_bond_atom_site_label_2
_geom_bond_distance
_geom_bond_site_symmetry_2
Ir1 C16 2.202(16) .
Ir1 C14 2.234(15) .
Ir1 C15 2.241(15) .
Ir1 C12 2.250(14) .
Ir1 S2 2.299(4) .
Ir1 C13 2.300(15) .
Ir1 S1 2.307(4) .
Ir1 Co1 2.593(2) .
Ir1 Co2 2.595(2) .
Ir3 C46 2.181(17) .
Ir3 C44 2.194(15) .
Ir3 C45 2.208(17) .
Ir3 C43 2.262(15) .
Ir3 C42 2.271(14) .
Ir3 S5 2.290(4) .
Ir3 S6 2.300(4) .
Ir3 Co6 2.605(2) .
Ir3 Co5 2.606(2) .
Ir5 C80 2.19(2) .
Ir5 C79 2.202(17) .
Ir5 C81 2.23(2) .
Ir5 C82 2.256(19) .
Ir5 C78 2.260(18) .
Ir5 S9 2.284(4) .
Ir5 S10 2.309(4) .
Ir5 Co10 2.604(2) .
Ir5 Co9 2.607(2) .
Ir2 C30 2.168(18) .
Ir2 C29 2.181(18) .
Ir2 C27 2.241(18) .
Ir2 C28 2.246(19) .
Ir2 C31 2.265(17) .
Ir2 S4 2.284(4) .
Ir2 S3 2.306(4) .
Ir2 Co4 2.602(3) .
Ir2 Co3 2.607(2) .
Ir4 C63 2.169(18) .
Ir4 C67 2.210(18) .
Ir4 C64 2.232(19) .
Ir4 C66 2.238(18) .
Ir4 C65 2.259(18) .
Ir4 S7 2.284(4) .
Ir4 S8 2.310(4) .
Ir4 Co7 2.618(2) .
Ir4 Co8 2.619(2) .
Ir6 C96 2.18(2) .
Ir6 C93 2.232(17) .
Ir6 C97 2.244(19) .
Ir6 C94 2.259(19) .
Ir6 C95 2.26(2) .
Ir6 S12 2.292(4) .
Ir6 S11 2.309(4) .
Ir6 Co11 2.595(3) .
Ir6 Co12 2.615(2) .
Co3 C23 1.777(18) .
Co3 C22 1.80(2) .
Co3 C24 1.88(2) .
Co3 S3 2.275(4) .
Co3 Co4 2.438(3) .
Co1 C7 1.787(18) .
Co1 C8 1.799(17) .
Co1 C9 1.90(2) .
Co1 S1 2.272(4) .
Co1 Co2 2.444(3) .
Co8 C62 1.773(18) .
Co8 C61 1.808(19) .
Co8 C60 1.933(17) .
Co8 S8 2.281(5) .
Co8 Co7 2.440(3) .
Co5 C37 1.77(2) .
Co5 C38 1.80(2) .
Co5 C39 1.86(2) .
Co5 S5 2.271(5) .
Co5 Co6 2.455(4) .
Co7 C58 1.775(18) .
Co7 C59 1.84(2) .
Co7 C60 1.916(16) .
Co7 S7 2.268(5) .
Co6 C41 1.78(2) .
Co6 C40 1.78(2) .
Co6 C39 1.901(19) .
Co6 S6 2.279(4) .
Co9 C74 1.77(2) .
Co9 C73 1.82(2) .
Co9 C75 1.873(18) .
Co9 S9 2.275(4) .
Co9 Co10 2.444(3) .
Co12 C92 1.67(2) .
Co12 C91 1.821(19) .
Co12 C90 1.863(18) .
Co12 S12 2.258(4) .
Co12 Co11 2.438(3) .
Co2 C11 1.77(2) .
Co2 C10 1.824(16) .
Co2 C9 1.916(19) .
Co2 S2 2.281(4) .
Co11 C88 1.78(3) .
Co11 C89 1.84(2) .
Co11 C90 1.91(2) .
Co11 S11 2.272(5) .
Co10 C76 1.76(2) .
Co10 C77 1.785(19) .
Co10 C75 1.92(2) .
Co10 S10 2.259(4) .
Co4 C26 1.81(2) .
Co4 C25 1.83(2) .
Co4 C24 1.92(2) .
Co4 S4 2.263(5) .
S10 C55 1.814(16) .
S2 C2 1.772(15) .
S3 C3 1.799(14) .
S8 C53 1.779(14) .
S7 C52 1.785(15) .
S5 C5 1.756(14) .
S1 C1 1.784(15) .
S9 C54 1.745(15) .
S11 C56 1.770(15) .
S6 C6 1.767(14) .
S12 C57 1.770(16) .
S4 C4 1.778(15) .
O3 C9 1.19(2) .
C80 C85 1.39(4) .
C80 C79 1.40(3) .
C80 C81 1.43(3) .
O16 C58 1.15(2) .
O24 C76 1.19(2) .
O12 C38 1.11(2) .
O21 C73 1.09(2) .
C63 C64 1.39(3) .
C63 C67 1.43(3) .
C63 C68 1.52(3) .
C53 C52 1.399(19) .
C53 C54 1.44(2) .
O18 C60 1.151(19) .
O17 C59 1.09(2) .
C31 C30 1.43(3) .
C31 C27 1.47(3) .
C31 C36 1.48(3) .
O20 C62 1.16(2) .
C56 C57 1.36(2) .
C56 C55 1.422(19) .
C29 C30 1.39(3) .
C29 C28 1.47(2) .
C29 C34 1.53(2) .
C101 C96 1.52(3) .
C101 H10A 0.98 .
C101 H10B 0.98 .
C101 H10C 0.98 .
C7 O1 1.07(2) .
O2 C8 1.13(2) .
C17 C12 1.49(2) .
C17 H17A 0.98 .
C17 H17B 0.98 .
C17 H17C 0.98 .
C11 O5 1.16(3) .
C68 H68A 0.98 .
C68 H68B 0.98 .
C68 H68C 0.98 .
C52 C57 1.36(2) .
O29 C91 1.13(2) .
O26 C88 1.10(3) .
O22 C74 1.16(2) .
C81 C82 1.49(3) .
C81 C86 1.53(3) .
O14 C40 1.17(3) .
C14 C13 1.459(19) .
C14 C15 1.46(2) .
C14 C19 1.49(2) .
C45 C44 1.43(3) .
C45 C50 1.45(3) .
C45 C46 1.46(2) .
C260 C250 1.32(4) .
C260 C270 1.36(4) .
C260 H260 0.95 .
C54 C55 1.34(2) .
C140 C130 1.36(4) .
C140 C150 1.39(4) .
C140 H140 0.95 .
C19 H19A 0.98 .
C19 H19B 0.98 .
C19 H19C 0.98 .
C92 O30 1.23(3) .
O15 C41 1.15(3) .
C100 C95 1.41(3) .
C100 H10D 0.98 .
C100 H10E 0.98 .
C100 H10F 0.98 .
C89 O27 1.11(3) .
C6 C5 1.39(2) .
C6 C1 1.413(19) .
O7 C23 1.15(2) .
C3 C2 1.39(2) .
C3 C4 1.40(2) .
O19 C61 1.16(2) .
C1 C2 1.38(2) .
C71 C66 1.42(3) .
C71 H71A 0.98 .
C71 H71B 0.98 .
C71 H71C 0.98 .
C85 H85A 0.98 .
C85 H85B 0.98 .
C85 H85C 0.98 .
C48 C43 1.49(3) .
C48 H48A 0.98 .
C48 H48B 0.98 .
C48 H48C 0.98 .
C39 O13 1.22(2) .
C221 C270 1.32(3) .
C221 C230 1.40(3) .
C221 C220 1.57(3) .
O23 C75 1.21(2) .
C65 C64 1.39(3) .
C65 C70 1.46(3) .
C65 C66 1.47(3) .
C44 C43 1.44(2) .
C44 C49 1.46(3) .
C4 C5 1.39(2) .
C30 C35 1.55(3) .
O10 C26 1.13(3) .
C42 C43 1.38(3) .
C42 C46 1.46(3) .
C42 C47 1.49(2) .
C530 C540 1.43(6) .
C530 C520 1.44(5) .
C530 H53A 0.99 .
C530 H53B 0.99 .
C95 C96 1.47(3) .
C95 C94 1.50(3) .
C220 H22A 0.98 .
C220 H22B 0.98 .
C220 H22C 0.98 .
C111 C110 1.34(4) .
C111 C120 1.34(4) .
C111 C160 1.35(5) .
C10 O4 1.14(2) .
O25 C77 1.15(2) .
C78 C79 1.41(3) .
C78 C82 1.42(3) .
C78 C83 1.54(3) .
C90 O28 1.24(2) .
C12 C13 1.42(2) .
C12 C16 1.45(2) .
C46 C51 1.52(3) .
C70 H70A 0.98 .
C70 H70B 0.98 .
C70 H70C 0.98 .
C150 C160 1.36(5) .
C150 H150 0.95 .
C69 C64 1.50(3) .
C69 H69A 0.98 .
C69 H69B 0.98 .
C69 H69C 0.98 .
C240 C250 1.35(4) .
C240 C230 1.42(3) .
C240 H240 0.95 .
O8 C24 1.19(2) .
C32 C27 1.53(3) .
C32 H32A 0.98 .
C32 H32B 0.98 .
C32 H32C 0.98 .
C16 C15 1.44(2) .
C16 C21 1.53(2) .
C13 C18 1.49(2) .
C27 C28 1.40(3) .
C33 C28 1.49(3) .
C33 H33A 0.98 .
C33 H33B 0.98 .
C33 H33C 0.98 .
C98 C93 1.55(3) .
C98 H98A 0.98 .
C98 H98B 0.98 .
C98 H98C 0.98 .
C93 C94 1.43(3) .
C93 C97 1.47(3) .
C270 H270 0.95 .
C97 C96 1.41(3) .
C97 C102 1.42(3) .
O9 C25 1.13(3) .
C87 C82 1.49(3) .
C87 H87A 0.98 .
C87 H87B 0.98 .
C87 H87C 0.98 .
C120 C130 1.44(3) .
C120 H120 0.95 .
C47 H47A 0.98 .
C47 H47B 0.98 .
C47 H47C 0.98 .
C130 H130 0.95 .
O11 C37 1.14(3) .
O6 C22 1.11(3) .
C67 C66 1.48(3) .
C67 C72 1.51(3) .
C36 H36A 0.98 .
C36 H36B 0.98 .
C36 H36C 0.98 .
C83 H83A 0.98 .
C83 H83B 0.98 .
C83 H83C 0.98 .
C18 H18A 0.98 .
C18 H18B 0.98 .
C18 H18C 0.98 .
C94 C99 1.47(3) .
C50 H50A 0.98 .
C50 H50B 0.98 .
C50 H50C 0.98 .
C79 C84 1.49(4) .
C34 H34A 0.98 .
C34 H34B 0.98 .
C34 H34C 0.98 .
C20 C15 1.46(2) .
C20 H20A 0.98 .
C20 H20B 0.98 .
C20 H20C 0.98 .
C160 H160 0.95 .
C230 H230 0.95 .
C370 C380 1.30(4) .
C370 H37A 0.98 .
C370 H37B 0.98 .
C370 H37C 0.98 .
C21 H21A 0.98 .
C21 H21B 0.98 .
C21 H21C 0.98 .
C110 H11A 0.98 .
C110 H11B 0.98 .
C110 H11C 0.98 .
C35 H35A 0.98 .
C35 H35B 0.98 .
C35 H35C 0.98 .
C49 H49A 0.98 .
C49 H49B 0.98 .
C49 H49C 0.98 .
C72 H72A 0.98 .
C72 H72B 0.98 .
C72 H72C 0.98 .
C51 H51A 0.98 .
C51 H51B 0.98 .
C51 H51C 0.98 .
C99 H99A 0.98 .
C99 H99B 0.98 .
C99 H99C 0.98 .
C86 H86A 0.98 .
C86 H86B 0.98 .
C86 H86C 0.98 .
C84 H84A 0.98 .
C84 H84B 0.98 .
C84 H84C 0.98 .
C102 H10G 0.98 .
C102 H10H 0.98 .
C102 H10I 0.98 .
C250 H250 0.95 .
C540 C540 1.66(8) 2_656
C540 H54A 0.99 .
C540 H54B 0.99 .
C520 H52A 0.98 .
C520 H52B 0.98 .
C520 H52C 0.98 .
C410 C420 1.39 .
C410 C400 1.39 .
C410 H410 0.95 .
C420 C658 1.39 .
C420 H420 0.95 .
C658 C380 1.39 .
C658 H658 0.95 .
C380 C390 1.39 .
C390 C400 1.39 .
C390 H390 0.95 .
C400 H400 0.95 .
